data_7705939
loop_
_publ_author_name
'Yuan, Run-Ze'
'Cui, Peng-Fei'
'Guo, Shu-Ting'
'Jin, Guo-Xin'

_publ_section_title
;
 Regioselective B(3)-H bond activation based on an o-carboranyl
 dithiocarboxylate ligand and its derivatives.
;
_journal_issue 3
_journal_name_full 'Dalton transactions (Cambridge, England : 2003)'
_journal_page_first 1060
_journal_page_last 1068
_journal_paper_doi 10.1039/d0dt03832f
_journal_volume 50
_journal_year 2021
_chemical_formula_sum 'C28 H66 B30 Ir2 S4'
_chemical_formula_weight 1239.74
_space_group_crystal_system triclinic
_space_group_IT_number 2
_space_group_name_Hall '-P 1'
_space_group_name_H-M_alt 'P -1'
_atom_sites_solution_hydrogens mixed
_audit_creation_method SHELXL-2016/6
_audit_update_record
;
2020-11-04 deposited with the CCDC.	2020-12-08 downloaded from the CCDC.
;
_cell_angle_alpha 102.28(3)
_cell_angle_beta 95.76(2)
_cell_angle_gamma 112.81(3)
_cell_formula_units_Z 2
_cell_length_a 8.347(3)
_cell_length_b 15.930(5)
_cell_length_c 21.753(5)
_cell_measurement_reflns_used 9691
_cell_measurement_temperature 200(2)
_cell_measurement_theta_max 74.76
_cell_measurement_theta_min 3.27
_cell_volume 2551.0(16)
_computing_cell_refinement 'Bruker SAINT'
_computing_data_collection 'Bruker APEX2'
_computing_data_reduction 'Bruker SAINT'
_computing_molecular_graphics 'Bruker SHELXTL'
_computing_publication_material 'Bruker SHELXTL'
_computing_structure_refinement 'SHELXL-2016/6 (Sheldrick, 2016)'
_computing_structure_solution 'SHELXT 2018/2 (Sheldrick, 2018)'
_diffrn_ambient_temperature 200(2)
_diffrn_measured_fraction_theta_full 1.000
_diffrn_measured_fraction_theta_max 0.998
_diffrn_measurement_device_type 'Bruker APEX-II CCD'
_diffrn_measurement_method '\f and \w scans'
_diffrn_radiation_type CuK\a
_diffrn_radiation_wavelength 1.54184
_diffrn_reflns_av_R_equivalents 0.0443
_diffrn_reflns_av_unetI/netI 0.0299
_diffrn_reflns_Laue_measured_fraction_full 1.000
_diffrn_reflns_Laue_measured_fraction_max 0.998
_diffrn_reflns_limit_h_max 10
_diffrn_reflns_limit_h_min -10
_diffrn_reflns_limit_k_max 19
_diffrn_reflns_limit_k_min -19
_diffrn_reflns_limit_l_max 27
_diffrn_reflns_limit_l_min -27
_diffrn_reflns_number 56759
_diffrn_reflns_point_group_measured_fraction_full 1.000
_diffrn_reflns_point_group_measured_fraction_max 0.998
_diffrn_reflns_theta_full 67.684
_diffrn_reflns_theta_max 73.989
_diffrn_reflns_theta_min 2.123
_exptl_absorpt_coefficient_mu 11.640
_exptl_absorpt_correction_T_max 0.7538
_exptl_absorpt_correction_T_min 0.5699
_exptl_absorpt_correction_type multi-scan
_exptl_absorpt_process_details
; 
 SADABS 2016/2: Krause, L., Herbst-Irmer, R., Sheldrick G.M. & Stalke D., 
 J. Appl. Cryst. 48 (2015) 3-10 
;
_exptl_crystal_colour brown
_exptl_crystal_density_diffrn 1.614
_exptl_crystal_description block
_exptl_crystal_F_000 1204
_exptl_crystal_size_max 0.130
_exptl_crystal_size_mid 0.100
_exptl_crystal_size_min 0.080
_refine_diff_density_max 2.545
_refine_diff_density_min -1.331
_refine_diff_density_rms 0.104
_refine_ls_extinction_method none
_refine_ls_goodness_of_fit_ref 1.041
_refine_ls_hydrogen_treatment mixed
_refine_ls_matrix_type full
_refine_ls_number_parameters 604
_refine_ls_number_reflns 10329
_refine_ls_number_restraints 22
_refine_ls_restrained_S_all 1.042
_refine_ls_R_factor_all 0.0303
_refine_ls_R_factor_gt 0.0278
_refine_ls_shift/su_max 0.003
_refine_ls_shift/su_mean 0.000
_refine_ls_structure_factor_coef Fsqd
_refine_ls_weighting_details 'w=1/[\s^2^(Fo^2^)+(0.0449P)^2^+2.7205P] where P=(Fo^2^+2Fc^2^)/3'
_refine_ls_weighting_scheme calc
_refine_ls_wR_factor_gt 0.0745
_refine_ls_wR_factor_ref 0.0762
_reflns_Friedel_coverage 0.000
_reflns_number_gt 9539
_reflns_number_total 10329
_reflns_threshold_expression 'I > 2\s(I)'
_cod_data_source_file d0dt03832f2.cif
_cod_data_source_block cu_200925a_0m_a
_cod_depositor_comments 'Adding full bibliography for 7705931--7705941.cif.'
_cod_original_cell_volume 2551.2(14)
_cod_database_code 7705939
_shelx_shelxl_version_number 2016/6
_shelx_space_group_comment
; 
The symmetry employed for this shelxl refinement is uniquely defined 
by the following loop, which should always be used as a source of 
symmetry information in preference to the above space-group names. 
They are only intended as comments. 
;
_shelx_estimated_absorpt_t_min 0.313
_shelx_estimated_absorpt_t_max 0.456

loop_
_space_group_symop_operation_xyz
'x, y, z'
'-x, -y, -z'

loop_
_atom_site_label
_atom_site_type_symbol
_atom_site_fract_x
_atom_site_fract_y
_atom_site_fract_z
_atom_site_U_iso_or_equiv
_atom_site_adp_type
_atom_site_occupancy
_atom_site_site_symmetry_order
_atom_site_calc_flag
_atom_site_refinement_flags_posn
_atom_site_refinement_flags_adp
_atom_site_refinement_flags_occupancy
_atom_site_disorder_assembly
_atom_site_disorder_group
Ir1 Ir 0.56458(2) 0.28316(2) 0.10223(2) 0.02555(5) Uani 1 1 d . . . . .
Ir2 Ir 0.44852(2) 0.75412(2) 0.32265(2) 0.02818(5) Uani 1 1 d . . . . .
S1 S 0.77168(11) 0.31551(6) 0.19087(4) 0.03139(16) Uani 1 1 d . . . . .
S2 S 0.81464(13) 0.23484(9) 0.30000(5) 0.0505(3) Uani 1 1 d . . . . .
S3 S 0.20836(11) 0.63871(6) 0.34152(4) 0.03269(17) Uani 1 1 d . . . . .
S4 S 0.09709(14) 0.55802(9) 0.45016(6) 0.0554(3) Uani 1 1 d . . . . .
B1 B 0.5012(5) 0.4041(3) 0.16730(17) 0.0283(7) Uani 1 1 d D . . . .
H1 H 0.431(6) 0.322(2) 0.135(2) 0.038(11) Uiso 1 1 d D . . . .
B2 B 0.3394(5) 0.4238(3) 0.20191(17) 0.0297(7) Uani 1 1 d . . . . .
H2 H 0.206870 0.362651 0.193554 0.036 Uiso 1 1 calc R U . . .
B3 B 0.5546(5) 0.4480(3) 0.24889(17) 0.0295(7) Uani 1 1 d . . . . .
H3 H 0.594122 0.406668 0.278230 0.035 Uiso 1 1 calc R U . . .
B4 B 0.6686(5) 0.5141(3) 0.19388(19) 0.0315(7) Uani 1 1 d . . . . .
H4 H 0.798896 0.525559 0.179435 0.038 Uiso 1 1 calc R U . . .
B5 B 0.4501(5) 0.4900(3) 0.14723(18) 0.0303(7) Uani 1 1 d . . . . .
H5 H 0.405697 0.482293 0.095204 0.036 Uiso 1 1 calc R U . . .
B6 B 0.4287(5) 0.5127(3) 0.27882(17) 0.0288(7) Uani 1 1 d . . . . .
H6 H 0.367468 0.500071 0.321412 0.035 Uiso 1 1 calc R U . . .
B7 B 0.6606(5) 0.5768(3) 0.27337(18) 0.0314(7) Uani 1 1 d . . . . .
H7 H 0.784235 0.615465 0.311646 0.038 Uiso 1 1 calc R U . . .
B8 B 0.5875(5) 0.6055(3) 0.20112(19) 0.0325(8) Uani 1 1 d . . . . .
H8 H 0.653411 0.667187 0.181550 0.039 Uiso 1 1 calc R U . . .
B9 B 0.3526(5) 0.5417(3) 0.20662(18) 0.0321(8) Uani 1 1 d . . . . .
H9 H 0.230705 0.552022 0.191552 0.038 Uiso 1 1 calc R U . . .
B10 B 0.5097(5) 0.6245(3) 0.26970(18) 0.0303(7) Uani 1 1 d D . . . .
H10 H 0.592(6) 0.705(3) 0.306(2) 0.045 Uiso 1 1 d D U . . .
B11 B 0.4075(5) 0.1698(3) 0.13558(18) 0.0306(7) Uani 1 1 d . . . . .
B12 B 0.4594(7) 0.0719(3) 0.1418(2) 0.0396(9) Uani 1 1 d . . . . .
H12 H 0.557710 0.058533 0.114361 0.048 Uiso 1 1 calc R U . . .
B13 B 0.4463(7) 0.0506(3) 0.2197(2) 0.0416(10) Uani 1 1 d . . . . .
H13 H 0.535131 0.023458 0.242745 0.050 Uiso 1 1 calc R U . . .
B14 B 0.3842(6) 0.1353(3) 0.2661(2) 0.0378(9) Uani 1 1 d . . . . .
H14 H 0.433065 0.165351 0.319317 0.045 Uiso 1 1 calc R U . . .
B15 B 0.1828(6) 0.1356(3) 0.1503(2) 0.0415(9) Uani 1 1 d . . . . .
H15 H 0.096112 0.165150 0.128701 0.050 Uiso 1 1 calc R U . . .
B16 B 0.2430(7) 0.0512(3) 0.1039(2) 0.0441(10) Uani 1 1 d . . . . .
H16 H 0.193286 0.022209 0.050684 0.053 Uiso 1 1 calc R U . . .
B17 B 0.2716(8) -0.0207(3) 0.1534(2) 0.0478(11) Uani 1 1 d . . . . .
H17 H 0.243303 -0.096747 0.132156 0.057 Uiso 1 1 calc R U . . .
B18 B 0.2244(7) 0.0184(3) 0.2302(2) 0.0441(10) Uani 1 1 d . . . . .
H18 H 0.164449 -0.031052 0.259624 0.053 Uiso 1 1 calc R U . . .
B19 B 0.1705(6) 0.1150(3) 0.2281(2) 0.0401(9) Uani 1 1 d . . . . .
H19 H 0.076250 0.130688 0.256782 0.048 Uiso 1 1 calc R U . . .
B20 B 0.0988(7) 0.0182(3) 0.1583(2) 0.0491(11) Uani 1 1 d . . . . .
H20 H -0.044522 -0.031945 0.140484 0.059 Uiso 1 1 calc R U . . .
B21 B 0.5675(6) 0.7689(3) 0.41617(19) 0.0346(8) Uani 1 1 d . . . . .
B22 B 0.4930(7) 0.8102(3) 0.4877(2) 0.0436(10) Uani 1 1 d . . . . .
H22 H 0.405525 0.848027 0.483978 0.052 Uiso 1 1 calc R U . . .
B23 B 0.4652(7) 0.7335(4) 0.5396(2) 0.0444(10) Uani 1 1 d . . . . .
H23 H 0.360342 0.721919 0.569200 0.053 Uiso 1 1 calc R U . . .
B24 B 0.5216(7) 0.6397(3) 0.5032(2) 0.0420(10) Uani 1 1 d . . . . .
H24 H 0.454070 0.566133 0.508041 0.050 Uiso 1 1 calc R U . . .
B25 B 0.7746(6) 0.7674(4) 0.4472(2) 0.0474(11) Uani 1 1 d . . . . .
H25 H 0.876385 0.776982 0.416316 0.057 Uiso 1 1 calc R U . . .
B26 B 0.7214(8) 0.8599(4) 0.4840(2) 0.0526(12) Uani 1 1 d . . . . .
H26 H 0.790323 0.933244 0.478978 0.063 Uiso 1 1 calc R U . . .
B27 B 0.6572(9) 0.8408(4) 0.5578(2) 0.0551(13) Uani 1 1 d . . . . .
H27 H 0.681902 0.901180 0.600384 0.066 Uiso 1 1 calc R U . . .
B28 B 0.6733(8) 0.7353(4) 0.5668(2) 0.0515(12) Uani 1 1 d . . . . .
H28 H 0.708296 0.725953 0.615155 0.062 Uiso 1 1 calc R U . . .
B29 B 0.7473(7) 0.6901(4) 0.4989(2) 0.0507(11) Uani 1 1 d . . . . .
H29 H 0.830501 0.649692 0.501648 0.061 Uiso 1 1 calc R U . . .
B30 B 0.8319(8) 0.8132(4) 0.5327(3) 0.0598(14) Uani 1 1 d . . . . .
H30 H 0.973199 0.855153 0.558866 0.072 Uiso 1 1 calc R U . . .
C1 C 0.5116(5) 0.1613(3) 0.20893(16) 0.0320(7) Uani 1 1 d . . . . .
C2 C 0.3540(4) 0.1973(2) 0.21323(16) 0.0299(7) Uani 1 1 d D . . . .
H2A H 0.394(5) 0.265(2) 0.2321(18) 0.025(9) Uiso 1 1 d D . . . .
C3 C 0.6968(5) 0.2367(3) 0.23118(16) 0.0346(7) Uani 1 1 d . . . . .
C4 C 1.0302(6) 0.3262(4) 0.3075(2) 0.0580(12) Uani 1 1 d . . . . .
H4A H 1.090113 0.304175 0.275506 0.087 Uiso 1 1 calc R U . . .
H4B H 1.099891 0.341857 0.350714 0.087 Uiso 1 1 calc R U . . .
H4C H 1.018919 0.382575 0.300559 0.087 Uiso 1 1 calc R U . . .
C5 C 0.4273(5) 0.6915(3) 0.45751(17) 0.0346(7) Uani 1 1 d . . . . .
C6 C 0.5887(5) 0.6688(3) 0.43482(18) 0.0375(8) Uani 1 1 d D . . . .
H6A H 0.562(6) 0.618(3) 0.3970(18) 0.037(11) Uiso 1 1 d D . . . .
C7 C 0.2473(5) 0.6318(3) 0.41581(17) 0.0345(7) Uani 1 1 d . . . . .
C8 C -0.1064(6) 0.5076(4) 0.3917(2) 0.0583(12) Uani 1 1 d . . . . .
H8A H -0.142667 0.557734 0.386560 0.087 Uiso 1 1 calc R U . . .
H8B H -0.199035 0.460469 0.406192 0.087 Uiso 1 1 calc R U . . .
H8C H -0.088603 0.477118 0.350464 0.087 Uiso 1 1 calc R U . . .
C9 C 0.6866(5) 0.2289(3) 0.02715(16) 0.0370(8) Uani 1 1 d . . . . .
C10 C 0.5060(5) 0.2033(3) -0.00113(16) 0.0366(8) Uani 1 1 d . . . . .
C11 C 0.4842(5) 0.2890(3) 0.00276(15) 0.0346(7) Uani 1 1 d . . . . .
C12 C 0.6575(5) 0.3682(3) 0.02821(16) 0.0344(7) Uani 1 1 d . . . . .
C13 C 0.7791(5) 0.3307(3) 0.04337(16) 0.0371(8) Uani 1 1 d . . . . .
C14 C 0.7775(8) 0.1636(4) 0.0283(2) 0.0619(13) Uani 1 1 d . . . . .
H14A H 0.689997 0.100706 0.027486 0.093 Uiso 1 1 calc R U . . .
H14B H 0.869309 0.188980 0.067487 0.093 Uiso 1 1 calc R U . . .
H14C H 0.832091 0.158786 -0.009372 0.093 Uiso 1 1 calc R U . . .
C15 C 0.3715(8) 0.1064(3) -0.0355(2) 0.0596(13) Uani 1 1 d . . . . .
H15A H 0.381587 0.091768 -0.080647 0.089 Uiso 1 1 calc R U . . .
H15B H 0.252508 0.102745 -0.032954 0.089 Uiso 1 1 calc R U . . .
H15C H 0.391442 0.060620 -0.015616 0.089 Uiso 1 1 calc R U . . .
C16 C 0.3190(6) 0.2965(4) -0.0244(2) 0.0512(11) Uani 1 1 d . . . . .
H16A H 0.330977 0.312983 -0.065108 0.077 Uiso 1 1 calc R U . . .
H16B H 0.301793 0.345745 0.006091 0.077 Uiso 1 1 calc R U . . .
H16C H 0.216476 0.235658 -0.031808 0.077 Uiso 1 1 calc R U . . .
C17 C 0.7020(7) 0.4693(3) 0.0319(2) 0.0518(11) Uani 1 1 d . . . . .
H17A H 0.817040 0.509468 0.060887 0.078 Uiso 1 1 calc R U . . .
H17B H 0.610188 0.486328 0.048195 0.078 Uiso 1 1 calc R U . . .
H17C H 0.707892 0.478817 -0.011045 0.078 Uiso 1 1 calc R U . . .
C18 C 0.9723(6) 0.3854(4) 0.0685(2) 0.0606(13) Uani 1 1 d . . . . .
H18A H 1.033777 0.391766 0.032497 0.091 Uiso 1 1 calc R U . . .
H18B H 1.015457 0.352259 0.094416 0.091 Uiso 1 1 calc R U . . .
H18C H 0.995613 0.448420 0.095163 0.091 Uiso 1 1 calc R U . . .
C19 C 0.5183(6) 0.9073(3) 0.3333(2) 0.0467(10) Uani 1 1 d . . . . .
C20 C 0.5773(6) 0.8705(3) 0.2789(3) 0.0537(12) Uani 1 1 d . . . . .
C21 C 0.4209(6) 0.8027(3) 0.23069(19) 0.0435(9) Uani 1 1 d . . . . .
C22 C 0.2733(5) 0.7952(3) 0.25833(19) 0.0386(8) Uani 1 1 d . . . . .
C23 C 0.3320(6) 0.8572(3) 0.32275(19) 0.0397(8) Uani 1 1 d . . . . .
C24 C 0.6267(10) 0.9929(4) 0.3889(3) 0.092(2) Uani 1 1 d . U . . .
H24A H 0.611239 1.047931 0.381214 0.139 Uiso 1 1 calc R U . . .
H24B H 0.752323 1.005010 0.393190 0.139 Uiso 1 1 calc R U . . .
H24C H 0.587333 0.981407 0.428486 0.139 Uiso 1 1 calc R U . . .
C25 C 0.7621(8) 0.9057(6) 0.2683(5) 0.101(3) Uani 1 1 d . U . . .
H25A H 0.786661 0.959690 0.250188 0.152 Uiso 1 1 calc R U . . .
H25B H 0.776639 0.854961 0.238269 0.152 Uiso 1 1 calc R U . . .
H25C H 0.844934 0.925526 0.309252 0.152 Uiso 1 1 calc R U . . .
C26 C 0.4164(12) 0.7577(5) 0.1624(2) 0.090(2) Uani 1 1 d . U . . .
H26A H 0.328165 0.691685 0.149576 0.135 Uiso 1 1 calc R U . . .
H26B H 0.533603 0.759913 0.158161 0.135 Uiso 1 1 calc R U . . .
H26C H 0.384349 0.792207 0.134583 0.135 Uiso 1 1 calc R U . . .
C27 C 0.0833(7) 0.7360(4) 0.2245(4) 0.0774(18) Uani 1 1 d . . . . .
H27A H 0.040907 0.772626 0.201757 0.116 Uiso 1 1 calc R U . . .
H27B H 0.010301 0.717638 0.256157 0.116 Uiso 1 1 calc R U . . .
H27C H 0.074632 0.678954 0.193697 0.116 Uiso 1 1 calc R U . . .
C28 C 0.2076(9) 0.8746(5) 0.3648(3) 0.0703(16) Uani 1 1 d . . . . .
H28A H 0.272149 0.904134 0.409522 0.105 Uiso 1 1 calc R U . . .
H28B H 0.108458 0.814201 0.361836 0.105 Uiso 1 1 calc R U . . .
H28C H 0.161871 0.916740 0.350335 0.105 Uiso 1 1 calc R U . . .

loop_
_atom_site_aniso_label
_atom_site_aniso_U_11
_atom_site_aniso_U_22
_atom_site_aniso_U_33
_atom_site_aniso_U_23
_atom_site_aniso_U_13
_atom_site_aniso_U_12
Ir1 0.03267(8) 0.02754(8) 0.02051(8) 0.00942(5) 0.00702(5) 0.01501(6)
Ir2 0.03528(9) 0.02551(8) 0.02600(8) 0.00983(6) 0.01028(6) 0.01271(6)
S1 0.0320(4) 0.0376(4) 0.0282(4) 0.0139(3) 0.0057(3) 0.0160(3)
S2 0.0419(5) 0.0760(7) 0.0417(5) 0.0362(5) 0.0056(4) 0.0235(5)
S3 0.0346(4) 0.0340(4) 0.0321(4) 0.0156(3) 0.0110(3) 0.0127(3)
S4 0.0418(5) 0.0764(8) 0.0526(6) 0.0444(6) 0.0127(4) 0.0152(5)
B1 0.0346(18) 0.0297(18) 0.0239(16) 0.0096(14) 0.0069(14) 0.0156(15)
B2 0.0339(18) 0.0303(18) 0.0242(16) 0.0067(14) 0.0053(14) 0.0132(15)
B3 0.0367(19) 0.0300(18) 0.0246(16) 0.0099(14) 0.0052(14) 0.0160(15)
B4 0.0318(18) 0.0325(18) 0.0315(18) 0.0110(15) 0.0084(14) 0.0133(15)
B5 0.0383(19) 0.0312(18) 0.0250(16) 0.0091(14) 0.0066(14) 0.0175(16)
B6 0.0340(18) 0.0292(17) 0.0234(16) 0.0079(14) 0.0081(14) 0.0125(15)
B7 0.0348(18) 0.0313(18) 0.0281(17) 0.0078(15) 0.0048(14) 0.0143(15)
B8 0.040(2) 0.0330(19) 0.0299(18) 0.0125(15) 0.0100(15) 0.0187(16)
B9 0.0367(19) 0.0347(19) 0.0278(17) 0.0087(15) 0.0075(15) 0.0179(16)
B10 0.0357(18) 0.0301(18) 0.0272(17) 0.0095(14) 0.0087(14) 0.0147(15)
B11 0.0390(19) 0.0284(18) 0.0265(17) 0.0107(14) 0.0076(15) 0.0146(16)
B12 0.059(3) 0.035(2) 0.034(2) 0.0126(17) 0.0195(19) 0.0248(19)
B13 0.059(3) 0.037(2) 0.041(2) 0.0226(18) 0.019(2) 0.025(2)
B14 0.048(2) 0.046(2) 0.0292(18) 0.0181(17) 0.0142(17) 0.0234(19)
B15 0.040(2) 0.040(2) 0.038(2) 0.0111(18) 0.0020(17) 0.0116(18)
B16 0.058(3) 0.031(2) 0.032(2) 0.0087(16) 0.0072(19) 0.0078(19)
B17 0.072(3) 0.029(2) 0.042(2) 0.0129(18) 0.018(2) 0.018(2)
B18 0.058(3) 0.039(2) 0.037(2) 0.0179(18) 0.0174(19) 0.015(2)
B19 0.038(2) 0.041(2) 0.041(2) 0.0174(18) 0.0165(17) 0.0104(17)
B20 0.052(3) 0.039(2) 0.040(2) 0.0128(19) 0.006(2) 0.003(2)
B21 0.044(2) 0.0303(19) 0.0297(19) 0.0092(15) 0.0107(16) 0.0140(17)
B22 0.072(3) 0.035(2) 0.030(2) 0.0076(17) 0.013(2) 0.029(2)
B23 0.065(3) 0.049(3) 0.0286(19) 0.0140(18) 0.0131(19) 0.032(2)
B24 0.057(3) 0.045(2) 0.034(2) 0.0136(18) 0.0054(19) 0.030(2)
B25 0.036(2) 0.058(3) 0.037(2) 0.011(2) 0.0018(17) 0.011(2)
B26 0.065(3) 0.037(2) 0.037(2) 0.0074(19) -0.002(2) 0.007(2)
B27 0.080(4) 0.048(3) 0.032(2) 0.006(2) 0.002(2) 0.025(3)
B28 0.068(3) 0.057(3) 0.031(2) 0.008(2) 0.001(2) 0.032(3)
B29 0.049(3) 0.063(3) 0.038(2) 0.010(2) -0.003(2) 0.027(2)
B30 0.054(3) 0.061(3) 0.042(3) 0.007(2) -0.012(2) 0.010(2)
C1 0.0409(18) 0.0365(18) 0.0272(15) 0.0122(14) 0.0098(13) 0.0225(15)
C2 0.0312(16) 0.0326(17) 0.0296(16) 0.0112(13) 0.0091(13) 0.0150(14)
C3 0.0413(18) 0.0443(19) 0.0263(16) 0.0143(14) 0.0063(14) 0.0239(16)
C4 0.041(2) 0.083(3) 0.049(2) 0.029(2) 0.0010(18) 0.022(2)
C5 0.0421(19) 0.0370(18) 0.0295(16) 0.0082(14) 0.0093(14) 0.0215(16)
C6 0.0422(19) 0.041(2) 0.0300(17) 0.0046(15) 0.0054(14) 0.0220(16)
C7 0.0358(17) 0.0402(19) 0.0344(17) 0.0168(15) 0.0129(14) 0.0184(15)
C8 0.040(2) 0.077(3) 0.061(3) 0.041(3) 0.012(2) 0.016(2)
C9 0.051(2) 0.050(2) 0.0242(15) 0.0137(15) 0.0186(15) 0.0321(18)
C10 0.052(2) 0.0390(19) 0.0183(14) 0.0061(13) 0.0108(14) 0.0186(16)
C11 0.0461(19) 0.048(2) 0.0174(14) 0.0120(14) 0.0073(13) 0.0259(17)
C12 0.050(2) 0.0379(18) 0.0222(15) 0.0166(13) 0.0154(14) 0.0189(16)
C13 0.0369(18) 0.053(2) 0.0268(16) 0.0176(15) 0.0157(14) 0.0190(16)
C14 0.089(4) 0.086(4) 0.051(3) 0.032(3) 0.037(3) 0.066(3)
C15 0.083(3) 0.047(2) 0.0310(19) 0.0018(18) 0.015(2) 0.013(2)
C16 0.058(3) 0.080(3) 0.0347(19) 0.023(2) 0.0092(18) 0.044(2)
C17 0.081(3) 0.044(2) 0.042(2) 0.0241(18) 0.028(2) 0.029(2)
C18 0.041(2) 0.090(4) 0.050(2) 0.029(2) 0.0153(19) 0.019(2)
C19 0.057(2) 0.0249(17) 0.054(2) 0.0173(17) 0.0029(19) 0.0124(17)
C20 0.047(2) 0.053(2) 0.090(3) 0.056(3) 0.034(2) 0.027(2)
C21 0.068(3) 0.048(2) 0.0378(19) 0.0256(17) 0.0233(19) 0.038(2)
C22 0.046(2) 0.0330(18) 0.044(2) 0.0200(16) 0.0083(16) 0.0191(16)
C23 0.057(2) 0.0379(19) 0.0415(19) 0.0210(16) 0.0200(17) 0.0305(18)
C24 0.117(5) 0.031(2) 0.095(5) 0.010(3) -0.037(4) 0.013(3)
C25 0.057(3) 0.119(6) 0.186(8) 0.117(6) 0.070(4) 0.048(4)
C26 0.192(8) 0.104(5) 0.043(3) 0.043(3) 0.053(4) 0.116(5)
C27 0.057(3) 0.061(3) 0.105(5) 0.045(3) -0.010(3) 0.011(2)
C28 0.100(4) 0.095(4) 0.068(3) 0.045(3) 0.049(3) 0.074(4)

loop_
_atom_type_symbol
_atom_type_description
_atom_type_scat_dispersion_real
_atom_type_scat_dispersion_imag
_atom_type_scat_source
C C 0.0181 0.0091 'International Tables Vol C Tables 4.2.6.8 and 6.1.1.4'
H H 0.0000 0.0000 'International Tables Vol C Tables 4.2.6.8 and 6.1.1.4'
B B 0.0090 0.0039 'International Tables Vol C Tables 4.2.6.8 and 6.1.1.4'
Ir Ir -4.7710 6.5667 'International Tables Vol C Tables 4.2.6.8 and 6.1.1.4'
S S 0.3331 0.5567 'International Tables Vol C Tables 4.2.6.8 and 6.1.1.4'

loop_
_geom_angle_atom_site_label_1
_geom_angle_atom_site_label_2
_geom_angle_atom_site_label_3
_geom_angle
_geom_angle_site_symmetry_1
_geom_angle_site_symmetry_3
_geom_angle_publ_flag
B11 Ir1 C9 108.45(15) . . ?
B11 Ir1 C11 120.23(15) . . ?
C9 Ir1 C11 62.79(13) . . ?
B11 Ir1 C10 97.45(15) . . ?
C9 Ir1 C10 37.59(15) . . ?
C11 Ir1 C10 37.42(14) . . ?
B11 Ir1 S1 84.45(12) . . ?
C9 Ir1 S1 99.60(10) . . ?
C11 Ir1 S1 152.44(10) . . ?
C10 Ir1 S1 135.54(11) . . ?
B11 Ir1 C13 144.42(15) . . ?
C9 Ir1 C13 37.40(15) . . ?
C11 Ir1 C13 61.38(14) . . ?
C10 Ir1 C13 61.73(14) . . ?
S1 Ir1 C13 91.57(10) . . ?
B11 Ir1 C12 157.06(14) . . ?
C9 Ir1 C12 61.59(13) . . ?
C11 Ir1 C12 37.20(14) . . ?
C10 Ir1 C12 61.66(13) . . ?
S1 Ir1 C12 116.72(10) . . ?
C13 Ir1 C12 35.56(14) . . ?
B11 Ir1 B1 97.71(14) . . ?
C9 Ir1 B1 153.77(14) . . ?
C11 Ir1 B1 102.58(13) . . ?
C10 Ir1 B1 138.42(14) . . ?
S1 Ir1 B1 84.40(10) . . ?
C13 Ir1 B1 117.12(14) . . ?
C12 Ir1 B1 93.33(13) . . ?
B11 Ir1 H1 77.5(14) . . ?
C9 Ir1 H1 159.7(15) . . ?
C11 Ir1 H1 97.2(15) . . ?
C10 Ir1 H1 123.6(14) . . ?
S1 Ir1 H1 100.3(15) . . ?
C13 Ir1 H1 137.7(14) . . ?
C12 Ir1 H1 105.3(15) . . ?
B1 Ir1 H1 27.2(13) . . ?
B21 Ir2 C23 110.62(16) . . ?
B21 Ir2 C20 117.20(19) . . ?
C23 Ir2 C20 62.61(15) . . ?
B21 Ir2 C19 97.08(16) . . ?
C23 Ir2 C19 37.09(17) . . ?
C20 Ir2 C19 37.39(19) . . ?
B21 Ir2 S3 84.65(12) . . ?
C23 Ir2 S3 96.71(11) . . ?
C20 Ir2 S3 153.42(13) . . ?
C19 Ir2 S3 131.15(13) . . ?
B21 Ir2 C22 147.30(16) . . ?
C23 Ir2 C22 37.32(15) . . ?
C20 Ir2 C22 61.18(16) . . ?
C19 Ir2 C22 61.16(15) . . ?
S3 Ir2 C22 92.24(10) . . ?
B21 Ir2 C21 154.62(17) . . ?
C23 Ir2 C21 61.60(14) . . ?
C20 Ir2 C21 37.44(19) . . ?
C19 Ir2 C21 61.63(16) . . ?
S3 Ir2 C21 119.36(13) . . ?
C22 Ir2 C21 35.38(15) . . ?
B21 Ir2 B10 96.98(15) . . ?
C23 Ir2 B10 152.37(14) . . ?
C20 Ir2 B10 106.17(17) . . ?
C19 Ir2 B10 142.81(16) . . ?
S3 Ir2 B10 84.37(10) . . ?
C22 Ir2 B10 115.14(14) . . ?
C21 Ir2 B10 93.74(14) . . ?
B21 Ir2 H10 80.2(15) . . ?
C23 Ir2 H10 155.9(16) . . ?
C20 Ir2 H10 93.3(16) . . ?
C19 Ir2 H10 122.5(14) . . ?
S3 Ir2 H10 105.9(15) . . ?
C22 Ir2 H10 131.5(16) . . ?
C21 Ir2 H10 99.2(16) . . ?
B10 Ir2 H10 28.9(13) . . ?
C3 S1 Ir1 110.58(14) . . ?
C3 S2 C4 103.0(2) . . ?
C7 S3 Ir2 110.41(14) . . ?
C7 S4 C8 103.9(2) . . ?
B4 B1 B3 66.1(2) . . ?
B4 B1 B5 65.9(2) . . ?
B3 B1 B5 99.6(3) . . ?
B4 B1 B2 100.0(3) . . ?
B3 B1 B2 64.8(2) . . ?
B5 B1 B2 65.1(2) . . ?
B4 B1 Ir1 116.9(2) . . ?
B3 B1 Ir1 128.1(2) . . ?
B5 B1 Ir1 130.2(2) . . ?
B2 B1 Ir1 143.1(2) . . ?
B4 B1 H1 154(2) . . ?
B3 B1 H1 129(2) . . ?
B5 B1 H1 122(2) . . ?
B2 B1 H1 106(2) . . ?
Ir1 B1 H1 38(2) . . ?
B1 B2 B6 112.4(3) . . ?
B1 B2 B9 112.4(3) . . ?
B6 B2 B9 61.3(2) . . ?
B1 B2 B3 57.5(2) . . ?
B6 B2 B3 59.7(2) . . ?
B9 B2 B3 102.9(3) . . ?
B1 B2 B5 57.4(2) . . ?
B6 B2 B5 102.2(3) . . ?
B9 B2 B5 59.4(2) . . ?
B3 B2 B5 90.6(2) . . ?
B1 B2 H2 118.2 . . ?
B6 B2 H2 120.1 . . ?
B9 B2 H2 119.9 . . ?
B3 B2 H2 130.6 . . ?
B5 B2 H2 131.1 . . ?
B1 B3 B6 112.6(3) . . ?
B1 B3 B7 111.7(3) . . ?
B6 B3 B7 60.7(2) . . ?
B1 B3 B2 57.7(2) . . ?
B6 B3 B2 59.7(2) . . ?
B7 B3 B2 101.9(3) . . ?
B1 B3 B4 56.6(2) . . ?
B6 B3 B4 102.3(2) . . ?
B7 B3 B4 59.6(2) . . ?
B2 B3 B4 90.1(2) . . ?
B1 B3 H3 118.4 . . ?
B6 B3 H3 119.9 . . ?
B7 B3 H3 120.5 . . ?
B2 B3 H3 130.9 . . ?
B4 B3 H3 131.2 . . ?
B1 B4 B8 112.0(3) . . ?
B1 B4 B7 112.0(3) . . ?
B8 B4 B7 60.7(2) . . ?
B1 B4 B5 57.4(2) . . ?
B8 B4 B5 58.9(2) . . ?
B7 B4 B5 101.2(3) . . ?
B1 B4 B3 57.3(2) . . ?
B8 B4 B3 101.7(3) . . ?
B7 B4 B3 59.3(2) . . ?
B5 B4 B3 89.5(2) . . ?
B1 B4 H4 118.2 . . ?
B8 B4 H4 120.5 . . ?
B7 B4 H4 120.6 . . ?
B5 B4 H4 131.6 . . ?
B3 B4 H4 131.3 . . ?
B1 B5 B8 111.8(3) . . ?
B1 B5 B9 112.8(3) . . ?
B8 B5 B9 61.8(2) . . ?
B1 B5 B2 57.5(2) . . ?
B8 B5 B2 102.4(2) . . ?
B9 B5 B2 59.8(2) . . ?
B1 B5 B4 56.6(2) . . ?
B8 B5 B4 59.6(2) . . ?
B9 B5 B4 103.0(3) . . ?
B2 B5 B4 89.8(2) . . ?
B1 B5 H5 118.5 . . ?
B8 B5 H5 120.1 . . ?
B9 B5 H5 119.3 . . ?
B2 B5 H5 131.1 . . ?
B4 B5 H5 131.2 . . ?
B10 B6 B3 112.5(3) . . ?
B10 B6 B2 111.5(3) . . ?
B3 B6 B2 60.6(2) . . ?
B10 B6 B7 57.5(2) . . ?
B3 B6 B7 59.8(2) . . ?
B2 B6 B7 102.0(2) . . ?
B10 B6 B9 56.7(2) . . ?
B3 B6 B9 102.4(2) . . ?
B2 B6 B9 59.6(2) . . ?
B7 B6 B9 90.3(2) . . ?
B10 B6 H6 118.5 . . ?
B3 B6 H6 119.9 . . ?
B2 B6 H6 120.6 . . ?
B7 B6 H6 130.8 . . ?
B9 B6 H6 131.0 . . ?
B10 B7 B3 112.0(3) . . ?
B10 B7 B4 112.0(3) . . ?
B3 B7 B4 61.1(2) . . ?
B10 B7 B6 57.4(2) . . ?
B3 B7 B6 59.4(2) . . ?
B4 B7 B6 102.5(3) . . ?
B10 B7 B8 57.1(2) . . ?
B3 B7 B8 102.0(3) . . ?
B4 B7 B8 59.4(2) . . ?
B6 B7 B8 90.4(2) . . ?
B10 B7 H7 118.5 . . ?
B3 B7 H7 120.3 . . ?
B4 B7 H7 120.1 . . ?
B6 B7 H7 130.8 . . ?
B8 B7 H7 131.1 . . ?
B10 B8 B5 111.7(3) . . ?
B10 B8 B4 112.8(3) . . ?
B5 B8 B4 61.5(2) . . ?
B10 B8 B7 57.5(2) . . ?
B5 B8 B7 102.4(3) . . ?
B4 B8 B7 59.9(2) . . ?
B10 B8 B9 56.7(2) . . ?
B5 B8 B9 59.4(2) . . ?
B4 B8 B9 102.7(3) . . ?
B7 B8 B9 90.0(2) . . ?
B10 B8 H8 118.5 . . ?
B5 B8 H8 120.2 . . ?
B4 B8 H8 119.4 . . ?
B7 B8 H8 130.9 . . ?
B9 B8 H8 131.3 . . ?
B10 B9 B5 111.5(3) . . ?
B10 B9 B2 111.8(3) . . ?
B5 B9 B2 60.8(2) . . ?
B10 B9 B6 57.4(2) . . ?
B5 B9 B6 101.7(3) . . ?
B2 B9 B6 59.2(2) . . ?
B10 B9 B8 57.0(2) . . ?
B5 B9 B8 58.9(2) . . ?
B2 B9 B8 101.1(3) . . ?
B6 B9 B8 89.4(2) . . ?
B10 B9 H9 118.5 . . ?
B5 B9 H9 120.6 . . ?
B2 B9 H9 120.6 . . ?
B6 B9 H9 131.3 . . ?
B8 B9 H9 131.8 . . ?
B9 B10 B8 66.3(2) . . ?
B9 B10 B6 65.9(2) . . ?
B8 B10 B6 99.8(3) . . ?
B9 B10 B7 100.3(3) . . ?
B8 B10 B7 65.3(2) . . ?
B6 B10 B7 65.0(2) . . ?
B9 B10 Ir2 116.8(2) . . ?
B8 B10 Ir2 130.9(2) . . ?
B6 B10 Ir2 127.2(2) . . ?
B7 B10 Ir2 142.8(3) . . ?
B9 B10 H10 154(2) . . ?
B8 B10 H10 114(2) . . ?
B6 B10 H10 135(2) . . ?
B7 B10 H10 103(2) . . ?
Ir2 B10 H10 42(2) . . ?
B16 B11 C1 100.3(3) . . ?
B16 B11 C2 99.5(3) . . ?
C1 B11 C2 53.97(19) . . ?
B16 B11 B12 59.7(3) . . ?
C1 B11 B12 56.1(2) . . ?
C2 B11 B12 99.1(3) . . ?
B16 B11 B15 58.7(3) . . ?
C1 B11 B15 98.7(3) . . ?
C2 B11 B15 55.4(2) . . ?
B12 B11 B15 104.7(3) . . ?
B16 B11 Ir1 139.0(3) . . ?
C1 B11 Ir1 114.8(2) . . ?
C2 B11 Ir1 117.8(2) . . ?
B12 B11 Ir1 124.4(3) . . ?
B15 B11 Ir1 130.2(3) . . ?
C1 B12 B17 103.5(3) . . ?
C1 B12 B16 104.5(3) . . ?
B17 B12 B16 60.6(3) . . ?
C1 B12 B11 61.9(2) . . ?
B17 B12 B11 110.0(3) . . ?
B16 B12 B11 59.6(2) . . ?
C1 B12 B13 58.4(2) . . ?
B17 B12 B13 58.9(3) . . ?
B16 B12 B13 107.8(3) . . ?
B11 B12 B13 111.7(3) . . ?
C1 B12 H12 124.8 . . ?
B17 B12 H12 122.7 . . ?
B16 B12 H12 123.0 . . ?
B11 B12 H12 118.5 . . ?
B13 B12 H12 121.0 . . ?
C1 B13 B17 103.3(3) . . ?
C1 B13 B18 104.6(3) . . ?
B17 B13 B18 61.0(3) . . ?
C1 B13 B14 59.4(2) . . ?
B17 B13 B14 108.0(3) . . ?
B18 B13 B14 59.4(3) . . ?
C1 B13 B12 57.5(2) . . ?
B17 B13 B12 59.6(3) . . ?
B18 B13 B12 108.5(3) . . ?
B14 B13 B12 107.8(3) . . ?
C1 B13 H13 125.5 . . ?
B17 B13 H13 122.6 . . ?
B18 B13 H13 121.9 . . ?
B14 B13 H13 121.4 . . ?
B12 B13 H13 121.8 . . ?
C2 B14 C1 56.3(2) . . ?
C2 B14 B18 104.1(3) . . ?
C1 B14 B18 104.1(3) . . ?
C2 B14 B19 58.3(2) . . ?
C1 B14 B19 103.9(3) . . ?
B18 B14 B19 60.3(3) . . ?
C2 B14 B13 103.5(3) . . ?
C1 B14 B13 58.2(2) . . ?
B18 B14 B13 60.1(3) . . ?
B19 B14 B13 107.9(3) . . ?
C2 B14 H14 125.4 . . ?
C1 B14 H14 125.3 . . ?
B18 B14 H14 123.0 . . ?
B19 B14 H14 122.2 . . ?
B13 B14 H14 122.4 . . ?
C2 B15 B16 104.7(3) . . ?
C2 B15 B20 103.9(3) . . ?
B16 B15 B20 60.4(3) . . ?
C2 B15 B19 58.4(2) . . ?
B16 B15 B19 108.1(3) . . ?
B20 B15 B19 59.4(3) . . ?
C2 B15 B11 61.6(2) . . ?
B16 B15 B11 59.5(3) . . ?
B20 B15 B11 109.5(3) . . ?
B19 B15 B11 111.3(3) . . ?
C2 B15 H15 124.7 . . ?
B16 B15 H15 122.9 . . ?
B20 B15 H15 122.7 . . ?
B19 B15 H15 120.8 . . ?
B11 B15 H15 119.0 . . ?
B15 B16 B11 61.8(2) . . ?
B15 B16 B12 107.7(3) . . ?
B11 B16 B12 60.7(2) . . ?
B15 B16 B20 60.2(3) . . ?
B11 B16 B20 111.2(3) . . ?
B12 B16 B20 107.5(3) . . ?
B15 B16 B17 107.6(3) . . ?
B11 B16 B17 109.9(3) . . ?
B12 B16 B17 59.4(3) . . ?
B20 B16 B17 59.7(3) . . ?
B15 B16 H16 121.7 . . ?
B11 B16 H16 119.1 . . ?
B12 B16 H16 122.5 . . ?
B20 B16 H16 121.1 . . ?
B17 B16 H16 121.9 . . ?
B13 B17 B12 61.5(3) . . ?
B13 B17 B20 108.2(3) . . ?
B12 B17 B20 108.1(3) . . ?
B13 B17 B16 109.3(3) . . ?
B12 B17 B16 60.0(3) . . ?
B20 B17 B16 59.9(3) . . ?
B13 B17 B18 59.8(3) . . ?
B12 B17 B18 109.0(3) . . ?
B20 B17 B18 60.1(3) . . ?
B16 B17 B18 108.5(3) . . ?
B13 B17 H17 120.9 . . ?
B12 B17 H17 121.1 . . ?
B20 B17 H17 121.9 . . ?
B16 B17 H17 121.4 . . ?
B18 B17 H17 121.4 . . ?
B14 B18 B19 60.0(3) . . ?
B14 B18 B13 60.5(3) . . ?
B19 B18 B13 108.0(3) . . ?
B14 B18 B20 107.7(3) . . ?
B19 B18 B20 59.8(3) . . ?
B13 B18 B20 107.2(3) . . ?
B14 B18 B17 107.4(3) . . ?
B19 B18 B17 107.2(3) . . ?
B13 B18 B17 59.1(3) . . ?
B20 B18 B17 59.6(3) . . ?
B14 B18 H18 121.6 . . ?
B19 B18 H18 121.9 . . ?
B13 B18 H18 121.9 . . ?
B20 B18 H18 122.2 . . ?
B17 B18 H18 122.5 . . ?
C2 B19 B14 59.7(2) . . ?
C2 B19 B18 104.8(3) . . ?
B14 B19 B18 59.8(3) . . ?
C2 B19 B20 103.3(3) . . ?
B14 B19 B20 108.3(3) . . ?
B18 B19 B20 60.7(3) . . ?
C2 B19 B15 57.4(2) . . ?
B14 B19 B15 108.3(3) . . ?
B18 B19 B15 108.6(3) . . ?
B20 B19 B15 59.8(3) . . ?
C2 B19 H19 125.4 . . ?
B14 B19 H19 120.9 . . ?
B18 B19 H19 121.9 . . ?
B20 B19 H19 122.6 . . ?
B15 B19 H19 121.7 . . ?
B19 B20 B15 60.8(3) . . ?
B19 B20 B17 107.5(3) . . ?
B15 B20 B17 107.5(3) . . ?
B19 B20 B16 108.4(3) . . ?
B15 B20 B16 59.5(3) . . ?
B17 B20 B16 60.4(3) . . ?
B19 B20 B18 59.5(3) . . ?
B15 B20 B18 108.4(3) . . ?
B17 B20 B18 60.3(3) . . ?
B16 B20 B18 109.0(4) . . ?
B19 B20 H20 121.7 . . ?
B15 B20 H20 121.8 . . ?
B17 B20 H20 122.0 . . ?
B16 B20 H20 121.3 . . ?
B18 B20 H20 121.3 . . ?
B26 B21 C6 98.9(3) . . ?
B26 B21 B25 58.6(3) . . ?
C6 B21 B25 55.4(2) . . ?
B26 B21 C5 99.3(3) . . ?
C6 B21 C5 53.5(2) . . ?
B25 B21 C5 98.2(3) . . ?
B26 B21 B22 59.0(3) . . ?
C6 B21 B22 98.6(3) . . ?
B25 B21 B22 104.1(3) . . ?
C5 B21 B22 56.0(2) . . ?
B26 B21 Ir2 139.2(3) . . ?
C6 B21 Ir2 118.9(2) . . ?
B25 B21 Ir2 131.3(3) . . ?
C5 B21 Ir2 114.9(2) . . ?
B22 B21 Ir2 123.7(3) . . ?
C5 B22 B26 103.9(3) . . ?
C5 B22 B27 103.6(3) . . ?
B26 B22 B27 60.4(3) . . ?
C5 B22 B23 58.6(2) . . ?
B26 B22 B23 107.4(4) . . ?
B27 B22 B23 58.9(3) . . ?
C5 B22 B21 61.5(2) . . ?
B26 B22 B21 59.6(3) . . ?
B27 B22 B21 110.1(4) . . ?
B23 B22 B21 111.8(3) . . ?
C5 B22 H22 125.0 . . ?
B26 B22 H22 123.4 . . ?
B27 B22 H22 122.6 . . ?
B23 B22 H22 121.0 . . ?
B21 B22 H22 118.5 . . ?
C5 B23 B27 103.9(3) . . ?
C5 B23 B28 104.3(3) . . ?
B27 B23 B28 60.8(3) . . ?
C5 B23 B24 59.0(2) . . ?
B27 B23 B24 108.0(4) . . ?
B28 B23 B24 59.3(3) . . ?
C5 B23 B22 57.9(2) . . ?
B27 B23 B22 60.2(3) . . ?
B28 B23 B22 108.7(4) . . ?
B24 B23 B22 108.0(3) . . ?
C5 B23 H23 125.4 . . ?
B27 B23 H23 122.3 . . ?
B28 B23 H23 122.2 . . ?
B24 B23 H23 121.5 . . ?
B22 B23 H23 121.4 . . ?
C5 B24 C6 55.8(2) . . ?
C5 B24 B28 104.1(3) . . ?
C6 B24 B28 104.1(4) . . ?
C5 B24 B29 103.7(3) . . ?
C6 B24 B29 58.3(3) . . ?
B28 B24 B29 60.6(3) . . ?
C5 B24 B23 58.5(2) . . ?
C6 B24 B23 103.2(3) . . ?
B28 B24 B23 59.7(3) . . ?
B29 B24 B23 107.9(4) . . ?
C5 B24 H24 125.3 . . ?
C6 B24 H24 125.6 . . ?
B28 B24 H24 122.9 . . ?
B29 B24 H24 122.1 . . ?
B23 B24 H24 122.5 . . ?
C6 B25 B26 105.0(4) . . ?
C6 B25 B30 103.4(4) . . ?
B26 B25 B30 60.6(3) . . ?
C6 B25 B21 62.0(2) . . ?
B26 B25 B21 60.2(3) . . ?
B30 B25 B21 110.5(4) . . ?
C6 B25 B29 58.5(3) . . ?
B26 B25 B29 107.8(4) . . ?
B30 B25 B29 58.6(3) . . ?
B21 B25 B29 112.1(3) . . ?
C6 B25 H25 124.7 . . ?
B26 B25 H25 122.7 . . ?
B30 B25 H25 122.8 . . ?
B21 B25 H25 118.0 . . ?
B29 B25 H25 121.1 . . ?
B25 B26 B22 108.0(3) . . ?
B25 B26 B21 61.2(3) . . ?
B22 B26 B21 61.5(3) . . ?
B25 B26 B30 60.5(3) . . ?
B22 B26 B30 107.7(4) . . ?
B21 B26 B30 111.2(4) . . ?
B25 B26 B27 108.3(4) . . ?
B22 B26 B27 60.0(3) . . ?
B21 B26 B27 111.4(4) . . ?
B30 B26 B27 59.7(3) . . ?
B25 B26 H26 121.7 . . ?
B22 B26 H26 122.1 . . ?
B21 B26 H26 118.7 . . ?
B30 B26 H26 121.2 . . ?
B27 B26 H26 121.0 . . ?
B23 B27 B30 107.4(4) . . ?
B23 B27 B28 59.7(3) . . ?
B30 B27 B28 59.7(3) . . ?
B23 B27 B22 60.9(3) . . ?
B30 B27 B22 107.6(4) . . ?
B28 B27 B22 108.4(4) . . ?
B23 B27 B26 108.3(3) . . ?
B30 B27 B26 60.1(3) . . ?
B28 B27 B26 108.1(4) . . ?
B22 B27 B26 59.5(3) . . ?
B23 B27 H27 121.6 . . ?
B30 B27 H27 122.2 . . ?
B28 B27 H27 121.7 . . ?
B22 B27 H27 121.5 . . ?
B26 B27 H27 121.7 . . ?
B24 B28 B23 60.9(3) . . ?
B24 B28 B29 59.7(3) . . ?
B23 B28 B29 108.2(3) . . ?
B24 B28 B30 107.5(3) . . ?
B23 B28 B30 107.6(4) . . ?
B29 B28 B30 59.3(3) . . ?
B24 B28 B27 108.3(3) . . ?
B23 B28 B27 59.5(3) . . ?
B29 B28 B27 107.6(4) . . ?
B30 B28 B27 60.0(4) . . ?
B24 B28 H28 121.4 . . ?
B23 B28 H28 121.5 . . ?
B29 B28 H28 122.1 . . ?
B30 B28 H28 122.3 . . ?
B27 B28 H28 121.8 . . ?
C6 B29 B30 103.4(4) . . ?
C6 B29 B24 60.0(3) . . ?
B30 B29 B24 108.2(4) . . ?
C6 B29 B28 104.7(4) . . ?
B30 B29 B28 60.3(3) . . ?
B24 B29 B28 59.6(3) . . ?
C6 B29 B25 56.9(3) . . ?
B30 B29 B25 60.2(3) . . ?
B24 B29 B25 108.0(3) . . ?
B28 B29 B25 108.2(4) . . ?
C6 B29 H29 125.4 . . ?
B30 B29 H29 122.6 . . ?
B24 B29 H29 120.9 . . ?
B28 B29 H29 122.2 . . ?
B25 B29 H29 121.9 . . ?
B29 B30 B28 60.3(3) . . ?
B29 B30 B27 108.5(4) . . ?
B28 B30 B27 60.2(3) . . ?
B29 B30 B25 61.2(3) . . ?
B28 B30 B25 109.0(4) . . ?
B27 B30 B25 107.5(4) . . ?
B29 B30 B26 108.5(3) . . ?
B28 B30 B26 108.7(4) . . ?
B27 B30 B26 60.3(3) . . ?
B25 B30 B26 58.9(3) . . ?
B29 B30 H30 121.0 . . ?
B28 B30 H30 121.1 . . ?
B27 B30 H30 121.8 . . ?
B25 B30 H30 121.7 . . ?
B26 B30 H30 121.8 . . ?
C3 C1 C2 115.9(3) . . ?
C3 C1 B12 120.2(3) . . ?
C2 C1 B12 111.1(3) . . ?
C3 C1 B13 124.0(3) . . ?
C2 C1 B13 111.2(3) . . ?
B12 C1 B13 64.2(2) . . ?
C3 C1 B14 118.0(3) . . ?
C2 C1 B14 61.8(2) . . ?
B12 C1 B14 115.8(3) . . ?
B13 C1 B14 62.4(2) . . ?
C3 C1 B11 110.6(3) . . ?
C2 C1 B11 63.1(2) . . ?
B12 C1 B11 62.1(2) . . ?
B13 C1 B11 116.7(3) . . ?
B14 C1 B11 117.6(3) . . ?
C1 C2 B15 111.9(3) . . ?
C1 C2 B19 111.3(3) . . ?
B15 C2 B19 64.2(3) . . ?
C1 C2 B14 61.9(2) . . ?
B15 C2 B14 115.8(3) . . ?
B19 C2 B14 61.9(3) . . ?
C1 C2 B11 63.0(2) . . ?
B15 C2 B11 63.0(2) . . ?
B19 C2 B11 117.3(3) . . ?
B14 C2 B11 117.6(3) . . ?
C1 C2 H2A 115(2) . . ?
B15 C2 H2A 122(2) . . ?
B19 C2 H2A 122(2) . . ?
B14 C2 H2A 115(2) . . ?
B11 C2 H2A 113(2) . . ?
C1 C3 S1 119.5(2) . . ?
C1 C3 S2 115.6(3) . . ?
S1 C3 S2 124.9(2) . . ?
S2 C4 H4A 109.5 . . ?
S2 C4 H4B 109.5 . . ?
H4A C4 H4B 109.5 . . ?
S2 C4 H4C 109.5 . . ?
H4A C4 H4C 109.5 . . ?
H4B C4 H4C 109.5 . . ?
C7 C5 C6 116.2(3) . . ?
C7 C5 B22 119.9(3) . . ?
C6 C5 B22 111.1(3) . . ?
C7 C5 B23 124.0(3) . . ?
C6 C5 B23 111.5(3) . . ?
B22 C5 B23 63.5(3) . . ?
C7 C5 B24 118.4(3) . . ?
C6 C5 B24 62.3(2) . . ?
B22 C5 B24 115.5(3) . . ?
B23 C5 B24 62.5(3) . . ?
C7 C5 B21 110.3(3) . . ?
C6 C5 B21 62.9(2) . . ?
B22 C5 B21 62.5(2) . . ?
B23 C5 B21 116.6(3) . . ?
B24 C5 B21 117.8(3) . . ?
C5 C6 B25 112.0(3) . . ?
C5 C6 B29 111.3(3) . . ?
B25 C6 B29 64.7(3) . . ?
C5 C6 B24 61.9(2) . . ?
B25 C6 B24 115.8(3) . . ?
B29 C6 B24 61.7(3) . . ?
C5 C6 B21 63.7(2) . . ?
B25 C6 B21 62.6(3) . . ?
B29 C6 B21 117.7(3) . . ?
B24 C6 B21 118.2(3) . . ?
C5 C6 H6A 119(3) . . ?
B25 C6 H6A 118(3) . . ?
B29 C6 H6A 121(3) . . ?
B24 C6 H6A 118(3) . . ?
B21 C6 H6A 112(3) . . ?
C5 C7 S3 119.5(3) . . ?
C5 C7 S4 115.4(3) . . ?
S3 C7 S4 125.1(2) . . ?
S4 C8 H8A 109.5 . . ?
S4 C8 H8B 109.5 . . ?
H8A C8 H8B 109.5 . . ?
S4 C8 H8C 109.5 . . ?
H8A C8 H8C 109.5 . . ?
H8B C8 H8C 109.5 . . ?
C10 C9 C13 107.7(3) . . ?
C10 C9 C14 127.2(4) . . ?
C13 C9 C14 124.0(4) . . ?
C10 C9 Ir1 72.27(19) . . ?
C13 C9 Ir1 74.41(19) . . ?
C14 C9 Ir1 128.3(3) . . ?
C9 C10 C11 107.7(3) . . ?
C9 C10 C15 126.2(4) . . ?
C11 C10 C15 125.7(4) . . ?
C9 C10 Ir1 70.14(19) . . ?
C11 C10 Ir1 71.21(19) . . ?
C15 C10 Ir1 129.7(3) . . ?
C10 C11 C12 108.0(3) . . ?
C10 C11 C16 126.2(4) . . ?
C12 C11 C16 125.1(4) . . ?
C10 C11 Ir1 71.37(19) . . ?
C12 C11 Ir1 74.76(19) . . ?
C16 C11 Ir1 127.1(3) . . ?
C13 C12 C11 107.4(3) . . ?
C13 C12 C17 126.0(4) . . ?
C11 C12 C17 126.4(4) . . ?
C13 C12 Ir1 70.93(19) . . ?
C11 C12 Ir1 68.04(18) . . ?
C17 C12 Ir1 130.5(3) . . ?
C12 C13 C9 108.9(3) . . ?
C12 C13 C18 126.1(4) . . ?
C9 C13 C18 124.9(4) . . ?
C12 C13 Ir1 73.52(19) . . ?
C9 C13 Ir1 68.19(18) . . ?
C18 C13 Ir1 126.8(3) . . ?
C9 C14 H14A 109.5 . . ?
C9 C14 H14B 109.5 . . ?
H14A C14 H14B 109.5 . . ?
C9 C14 H14C 109.5 . . ?
H14A C14 H14C 109.5 . . ?
H14B C14 H14C 109.5 . . ?
C10 C15 H15A 109.5 . . ?
C10 C15 H15B 109.5 . . ?
H15A C15 H15B 109.5 . . ?
C10 C15 H15C 109.5 . . ?
H15A C15 H15C 109.5 . . ?
H15B C15 H15C 109.5 . . ?
C11 C16 H16A 109.5 . . ?
C11 C16 H16B 109.5 . . ?
H16A C16 H16B 109.5 . . ?
C11 C16 H16C 109.5 . . ?
H16A C16 H16C 109.5 . . ?
H16B C16 H16C 109.5 . . ?
C12 C17 H17A 109.5 . . ?
C12 C17 H17B 109.5 . . ?
H17A C17 H17B 109.5 . . ?
C12 C17 H17C 109.5 . . ?
H17A C17 H17C 109.5 . . ?
H17B C17 H17C 109.5 . . ?
C13 C18 H18A 109.5 . . ?
C13 C18 H18B 109.5 . . ?
H18A C18 H18B 109.5 . . ?
C13 C18 H18C 109.5 . . ?
H18A C18 H18C 109.5 . . ?
H18B C18 H18C 109.5 . . ?
C23 C19 C20 108.2(4) . . ?
C23 C19 C24 124.1(5) . . ?
C20 C19 C24 127.2(5) . . ?
C23 C19 Ir2 70.6(2) . . ?
C20 C19 Ir2 70.7(2) . . ?
C24 C19 Ir2 130.6(3) . . ?
C19 C20 C21 107.8(4) . . ?
C19 C20 C25 126.4(6) . . ?
C21 C20 C25 125.0(6) . . ?
C19 C20 Ir2 71.9(2) . . ?
C21 C20 Ir2 75.0(2) . . ?
C25 C20 Ir2 126.4(3) . . ?
C22 C21 C20 106.8(4) . . ?
C22 C21 C26 126.1(5) . . ?
C20 C21 C26 126.8(5) . . ?
C22 C21 Ir2 71.4(2) . . ?
C20 C21 Ir2 67.6(2) . . ?
C26 C21 Ir2 131.1(3) . . ?
C21 C22 C23 109.3(4) . . ?
C21 C22 C27 125.1(5) . . ?
C23 C22 C27 125.5(5) . . ?
C21 C22 Ir2 73.2(2) . . ?
C23 C22 Ir2 68.3(2) . . ?
C27 C22 Ir2 127.4(3) . . ?
C19 C23 C22 107.4(4) . . ?
C19 C23 C28 127.9(5) . . ?
C22 C23 C28 123.9(4) . . ?
C19 C23 Ir2 72.3(2) . . ?
C22 C23 Ir2 74.4(2) . . ?
C28 C23 Ir2 126.7(3) . . ?
C19 C24 H24A 109.5 . . ?
C19 C24 H24B 109.5 . . ?
H24A C24 H24B 109.5 . . ?
C19 C24 H24C 109.5 . . ?
H24A C24 H24C 109.5 . . ?
H24B C24 H24C 109.5 . . ?
C20 C25 H25A 109.5 . . ?
C20 C25 H25B 109.5 . . ?
H25A C25 H25B 109.5 . . ?
C20 C25 H25C 109.5 . . ?
H25A C25 H25C 109.5 . . ?
H25B C25 H25C 109.5 . . ?
C21 C26 H26A 109.5 . . ?
C21 C26 H26B 109.5 . . ?
H26A C26 H26B 109.5 . . ?
C21 C26 H26C 109.5 . . ?
H26A C26 H26C 109.5 . . ?
H26B C26 H26C 109.5 . . ?
C22 C27 H27A 109.5 . . ?
C22 C27 H27B 109.5 . . ?
H27A C27 H27B 109.5 . . ?
C22 C27 H27C 109.5 . . ?
H27A C27 H27C 109.5 . . ?
H27B C27 H27C 109.5 . . ?
C23 C28 H28A 109.5 . . ?
C23 C28 H28B 109.5 . . ?
H28A C28 H28B 109.5 . . ?
C23 C28 H28C 109.5 . . ?
H28A C28 H28C 109.5 . . ?
H28B C28 H28C 109.5 . . ?

loop_
_geom_bond_atom_site_label_1
_geom_bond_atom_site_label_2
_geom_bond_distance
_geom_bond_site_symmetry_2
_geom_bond_publ_flag
Ir1 B11 2.102(4) . ?
Ir1 C9 2.207(3) . ?
Ir1 C11 2.233(3) . ?
Ir1 C10 2.235(3) . ?
Ir1 S1 2.2781(11) . ?
Ir1 C13 2.289(3) . ?
Ir1 C12 2.323(3) . ?
Ir1 B1 2.403(4) . ?
Ir1 H1 1.63(4) . ?
Ir2 B21 2.095(4) . ?
Ir2 C23 2.209(4) . ?
Ir2 C20 2.215(4) . ?
Ir2 C19 2.231(4) . ?
Ir2 S3 2.2794(12) . ?
Ir2 C22 2.291(4) . ?
Ir2 C21 2.315(4) . ?
Ir2 B10 2.404(4) . ?
Ir2 H10 1.69(5) . ?
S1 C3 1.644(4) . ?
S2 C3 1.720(3) . ?
S2 C4 1.786(5) . ?
S3 C7 1.651(4) . ?
S4 C7 1.712(4) . ?
S4 C8 1.795(5) . ?
B1 B4 1.692(5) . ?
B1 B3 1.706(5) . ?
B1 B5 1.708(5) . ?
B1 B2 1.709(5) . ?
B1 H1 1.21(3) . ?
B2 B6 1.812(5) . ?
B2 B9 1.820(6) . ?
B2 B3 1.829(5) . ?
B2 B5 1.839(5) . ?
B2 H2 1.1200 . ?
B3 B6 1.811(5) . ?
B3 B7 1.819(6) . ?
B3 B4 1.853(5) . ?
B3 H3 1.1200 . ?
B4 B8 1.815(6) . ?
B4 B7 1.825(6) . ?
B4 B5 1.851(6) . ?
B4 H4 1.1200 . ?
B5 B8 1.803(6) . ?
B5 B9 1.813(5) . ?
B5 H5 1.1200 . ?
B6 B10 1.706(5) . ?
B6 B7 1.835(5) . ?
B6 B9 1.850(5) . ?
B6 H6 1.1200 . ?
B7 B10 1.708(6) . ?
B7 B8 1.840(6) . ?
B7 H7 1.1200 . ?
B8 B10 1.701(5) . ?
B8 B9 1.856(6) . ?
B8 H8 1.1200 . ?
B9 B10 1.694(6) . ?
B9 H9 1.1200 . ?
B10 H10 1.23(4) . ?
B11 B16 1.781(6) . ?
B11 C1 1.796(5) . ?
B11 C2 1.798(5) . ?
B11 B12 1.800(6) . ?
B11 B15 1.821(6) . ?
B12 C1 1.690(5) . ?
B12 B17 1.772(7) . ?
B12 B16 1.782(7) . ?
B12 B13 1.805(6) . ?
B12 H12 1.1200 . ?
B13 C1 1.707(5) . ?
B13 B17 1.760(7) . ?
B13 B18 1.773(7) . ?
B13 B14 1.781(6) . ?
B13 H13 1.1200 . ?
B14 C2 1.727(5) . ?
B14 C1 1.730(5) . ?
B14 B18 1.761(7) . ?
B14 B19 1.764(6) . ?
B14 H14 1.1200 . ?
B15 C2 1.682(6) . ?
B15 B16 1.767(7) . ?
B15 B20 1.780(7) . ?
B15 B19 1.798(6) . ?
B15 H15 1.1200 . ?
B16 B20 1.784(7) . ?
B16 B17 1.792(7) . ?
B16 H16 1.1200 . ?
B17 B20 1.781(8) . ?
B17 B18 1.794(7) . ?
B17 H17 1.1200 . ?
B18 B19 1.770(7) . ?
B18 B20 1.791(7) . ?
B18 H18 1.1200 . ?
B19 C2 1.701(5) . ?
B19 B20 1.774(7) . ?
B19 H19 1.1200 . ?
B20 H20 1.1200 . ?
B21 B26 1.788(6) . ?
B21 C6 1.794(6) . ?
B21 B25 1.804(7) . ?
B21 C5 1.806(6) . ?
B21 B22 1.822(6) . ?
B22 C5 1.703(6) . ?
B22 B26 1.776(8) . ?
B22 B27 1.785(7) . ?
B22 B23 1.799(6) . ?
B22 H22 1.1200 . ?
B23 C5 1.717(6) . ?
B23 B27 1.763(8) . ?
B23 B28 1.765(8) . ?
B23 B24 1.787(7) . ?
B23 H23 1.1200 . ?
B24 C5 1.728(6) . ?
B24 C6 1.733(6) . ?
B24 B28 1.758(7) . ?
B24 B29 1.760(8) . ?
B24 H24 1.1200 . ?
B25 C6 1.671(6) . ?
B25 B26 1.758(8) . ?
B25 B30 1.787(7) . ?
B25 B29 1.804(8) . ?
B25 H25 1.1200 . ?
B26 B30 1.788(8) . ?
B26 B27 1.792(7) . ?
B26 H26 1.1200 . ?
B27 B30 1.781(9) . ?
B27 B28 1.785(8) . ?
B27 H27 1.1200 . ?
B28 B29 1.776(8) . ?
B28 B30 1.776(9) . ?
B28 H28 1.1200 . ?
B29 C6 1.701(6) . ?
B29 B30 1.758(9) . ?
B29 H29 1.1200 . ?
B30 H30 1.1200 . ?
C1 C3 1.493(5) . ?
C1 C2 1.631(5) . ?
C2 H2A 0.97(3) . ?
C4 H4A 0.9800 . ?
C4 H4B 0.9800 . ?
C4 H4C 0.9800 . ?
C5 C7 1.495(5) . ?
C5 C6 1.620(5) . ?
C6 H6A 0.96(3) . ?
C8 H8A 0.9800 . ?
C8 H8B 0.9800 . ?
C8 H8C 0.9800 . ?
C9 C10 1.431(6) . ?
C9 C13 1.444(6) . ?
C9 C14 1.508(6) . ?
C10 C11 1.433(5) . ?
C10 C15 1.483(6) . ?
C11 C12 1.455(6) . ?
C11 C16 1.503(5) . ?
C12 C13 1.409(5) . ?
C12 C17 1.488(5) . ?
C13 C18 1.480(6) . ?
C14 H14A 0.9800 . ?
C14 H14B 0.9800 . ?
C14 H14C 0.9800 . ?
C15 H15A 0.9800 . ?
C15 H15B 0.9800 . ?
C15 H15C 0.9800 . ?
C16 H16A 0.9800 . ?
C16 H16B 0.9800 . ?
C16 H16C 0.9800 . ?
C17 H17A 0.9800 . ?
C17 H17B 0.9800 . ?
C17 H17C 0.9800 . ?
C18 H18A 0.9800 . ?
C18 H18B 0.9800 . ?
C18 H18C 0.9800 . ?
C19 C23 1.412(6) . ?
C19 C20 1.425(7) . ?
C19 C24 1.504(7) . ?
C20 C21 1.457(7) . ?
C20 C25 1.485(6) . ?
C21 C22 1.400(6) . ?
C21 C26 1.496(6) . ?
C22 C23 1.442(6) . ?
C22 C27 1.502(7) . ?
C23 C28 1.516(6) . ?
C24 H24A 0.9800 . ?
C24 H24B 0.9800 . ?
C24 H24C 0.9800 . ?
C25 H25A 0.9800 . ?
C25 H25B 0.9800 . ?
C25 H25C 0.9800 . ?
C26 H26A 0.9800 . ?
C26 H26B 0.9800 . ?
C26 H26C 0.9800 . ?
C27 H27A 0.9800 . ?
C27 H27B 0.9800 . ?
C27 H27C 0.9800 . ?
C28 H28A 0.9800 . ?
C28 H28B 0.9800 . ?
C28 H28C 0.9800 . ?

loop_
_geom_torsion_atom_site_label_1
_geom_torsion_atom_site_label_2
_geom_torsion_atom_site_label_3
_geom_torsion_atom_site_label_4
_geom_torsion
_geom_torsion_site_symmetry_1
_geom_torsion_site_symmetry_2
_geom_torsion_site_symmetry_3
_geom_torsion_site_symmetry_4
_geom_torsion_publ_flag
B4 B1 B2 B6 -33.0(3) . . . . ?
B3 B1 B2 B6 24.5(3) . . . . ?
B5 B1 B2 B6 -90.4(3) . . . . ?
Ir1 B1 B2 B6 145.0(3) . . . . ?
B4 B1 B2 B9 33.9(3) . . . . ?
B3 B1 B2 B9 91.4(3) . . . . ?
B5 B1 B2 B9 -23.5(3) . . . . ?
Ir1 B1 B2 B9 -148.1(3) . . . . ?
B4 B1 B2 B3 -57.5(2) . . . . ?
B5 B1 B2 B3 -114.9(3) . . . . ?
Ir1 B1 B2 B3 120.6(4) . . . . ?
B4 B1 B2 B5 57.5(2) . . . . ?
B3 B1 B2 B5 114.9(3) . . . . ?
Ir1 B1 B2 B5 -124.5(4) . . . . ?
B4 B1 B3 B6 90.2(3) . . . . ?
B5 B1 B3 B6 32.0(3) . . . . ?
B2 B1 B3 B6 -24.5(3) . . . . ?
Ir1 B1 B3 B6 -163.5(2) . . . . ?
B4 B1 B3 B7 24.0(3) . . . . ?
B5 B1 B3 B7 -34.2(3) . . . . ?
B2 B1 B3 B7 -90.7(3) . . . . ?
Ir1 B1 B3 B7 130.3(3) . . . . ?
B4 B1 B3 B2 114.7(3) . . . . ?
B5 B1 B3 B2 56.5(2) . . . . ?
Ir1 B1 B3 B2 -139.0(3) . . . . ?
B5 B1 B3 B4 -58.2(2) . . . . ?
B2 B1 B3 B4 -114.7(3) . . . . ?
Ir1 B1 B3 B4 106.3(3) . . . . ?
B6 B2 B3 B1 -153.6(3) . . . . ?
B9 B2 B3 B1 -108.6(3) . . . . ?
B5 B2 B3 B1 -49.8(2) . . . . ?
B1 B2 B3 B6 153.6(3) . . . . ?
B9 B2 B3 B6 45.1(2) . . . . ?
B5 B2 B3 B6 103.8(2) . . . . ?
B1 B2 B3 B7 108.2(3) . . . . ?
B6 B2 B3 B7 -45.4(2) . . . . ?
B9 B2 B3 B7 -0.3(3) . . . . ?
B5 B2 B3 B7 58.4(3) . . . . ?
B1 B2 B3 B4 49.3(2) . . . . ?
B6 B2 B3 B4 -104.3(2) . . . . ?
B9 B2 B3 B4 -59.2(3) . . . . ?
B5 B2 B3 B4 -0.5(2) . . . . ?
B3 B1 B4 B8 -90.0(3) . . . . ?
B5 B1 B4 B8 23.4(3) . . . . ?
B2 B1 B4 B8 -33.5(3) . . . . ?
Ir1 B1 B4 B8 147.9(2) . . . . ?
B3 B1 B4 B7 -24.0(3) . . . . ?
B5 B1 B4 B7 89.4(3) . . . . ?
B2 B1 B4 B7 32.6(3) . . . . ?
Ir1 B1 B4 B7 -146.1(2) . . . . ?
B3 B1 B4 B5 -113.4(3) . . . . ?
B2 B1 B4 B5 -56.9(2) . . . . ?
Ir1 B1 B4 B5 124.5(3) . . . . ?
B5 B1 B4 B3 113.4(3) . . . . ?
B2 B1 B4 B3 56.5(2) . . . . ?
Ir1 B1 B4 B3 -122.1(3) . . . . ?
B6 B3 B4 B1 -109.1(3) . . . . ?
B7 B3 B4 B1 -154.0(3) . . . . ?
B2 B3 B4 B1 -50.2(2) . . . . ?
B1 B3 B4 B8 108.7(3) . . . . ?
B6 B3 B4 B8 -0.3(3) . . . . ?
B7 B3 B4 B8 -45.2(2) . . . . ?
B2 B3 B4 B8 58.6(3) . . . . ?
B1 B3 B4 B7 154.0(3) . . . . ?
B6 B3 B4 B7 44.9(2) . . . . ?
B2 B3 B4 B7 103.8(3) . . . . ?
B1 B3 B4 B5 50.7(2) . . . . ?
B6 B3 B4 B5 -58.4(3) . . . . ?
B7 B3 B4 B5 -103.3(3) . . . . ?
B2 B3 B4 B5 0.5(2) . . . . ?
B4 B1 B5 B8 -23.5(3) . . . . ?
B3 B1 B5 B8 34.7(3) . . . . ?
B2 B1 B5 B8 91.1(3) . . . . ?
Ir1 B1 B5 B8 -129.3(3) . . . . ?
B4 B1 B5 B9 -90.9(3) . . . . ?
B3 B1 B5 B9 -32.6(3) . . . . ?
B2 B1 B5 B9 23.7(3) . . . . ?
Ir1 B1 B5 B9 163.4(2) . . . . ?
B4 B1 B5 B2 -114.6(3) . . . . ?
B3 B1 B5 B2 -56.3(2) . . . . ?
Ir1 B1 B5 B2 139.7(3) . . . . ?
B3 B1 B5 B4 58.3(2) . . . . ?
B2 B1 B5 B4 114.6(3) . . . . ?
Ir1 B1 B5 B4 -105.7(3) . . . . ?
B6 B2 B5 B1 108.9(3) . . . . ?
B9 B2 B5 B1 154.6(3) . . . . ?
B3 B2 B5 B1 49.9(2) . . . . ?
B1 B2 B5 B8 -108.1(3) . . . . ?
B6 B2 B5 B8 0.8(3) . . . . ?
B9 B2 B5 B8 46.5(2) . . . . ?
B3 B2 B5 B8 -58.2(3) . . . . ?
B1 B2 B5 B9 -154.6(3) . . . . ?
B6 B2 B5 B9 -45.7(2) . . . . ?
B3 B2 B5 B9 -104.7(3) . . . . ?
B1 B2 B5 B4 -49.4(2) . . . . ?
B6 B2 B5 B4 59.5(3) . . . . ?
B9 B2 B5 B4 105.2(3) . . . . ?
B3 B2 B5 B4 0.5(2) . . . . ?
B8 B4 B5 B1 -154.5(3) . . . . ?
B7 B4 B5 B1 -109.1(3) . . . . ?
B3 B4 B5 B1 -50.6(2) . . . . ?
B1 B4 B5 B8 154.5(3) . . . . ?
B7 B4 B5 B8 45.5(2) . . . . ?
B3 B4 B5 B8 104.0(3) . . . . ?
B1 B4 B5 B9 108.9(3) . . . . ?
B8 B4 B5 B9 -45.6(2) . . . . ?
B7 B4 B5 B9 -0.2(3) . . . . ?
B3 B4 B5 B9 58.3(3) . . . . ?
B1 B4 B5 B2 50.1(2) . . . . ?
B8 B4 B5 B2 -104.5(2) . . . . ?
B7 B4 B5 B2 -59.0(3) . . . . ?
B3 B4 B5 B2 -0.5(2) . . . . ?
B1 B3 B6 B10 -78.9(4) . . . . ?
B7 B3 B6 B10 24.1(3) . . . . ?
B2 B3 B6 B10 -102.9(3) . . . . ?
B4 B3 B6 B10 -20.2(3) . . . . ?
B1 B3 B6 B2 24.0(3) . . . . ?
B7 B3 B6 B2 127.0(3) . . . . ?
B4 B3 B6 B2 82.7(3) . . . . ?
B1 B3 B6 B7 -103.0(3) . . . . ?
B2 B3 B6 B7 -127.0(3) . . . . ?
B4 B3 B6 B7 -44.3(2) . . . . ?
B1 B3 B6 B9 -20.0(3) . . . . ?
B7 B3 B6 B9 83.0(3) . . . . ?
B2 B3 B6 B9 -44.0(2) . . . . ?
B4 B3 B6 B9 38.7(3) . . . . ?
B1 B2 B6 B10 80.6(3) . . . . ?
B9 B2 B6 B10 -23.6(3) . . . . ?
B3 B2 B6 B10 104.5(3) . . . . ?
B5 B2 B6 B10 21.0(3) . . . . ?
B1 B2 B6 B3 -23.9(3) . . . . ?
B9 B2 B6 B3 -128.1(3) . . . . ?
B5 B2 B6 B3 -83.5(3) . . . . ?
B1 B2 B6 B7 21.0(3) . . . . ?
B9 B2 B6 B7 -83.2(3) . . . . ?
B3 B2 B6 B7 44.9(2) . . . . ?
B5 B2 B6 B7 -38.6(3) . . . . ?
B1 B2 B6 B9 104.2(3) . . . . ?
B3 B2 B6 B9 128.1(3) . . . . ?
B5 B2 B6 B9 44.6(2) . . . . ?
B1 B3 B7 B10 80.6(3) . . . . ?
B6 B3 B7 B10 -24.0(3) . . . . ?
B2 B3 B7 B10 20.8(3) . . . . ?
B4 B3 B7 B10 103.8(3) . . . . ?
B1 B3 B7 B4 -23.2(3) . . . . ?
B6 B3 B7 B4 -127.8(3) . . . . ?
B2 B3 B7 B4 -83.0(2) . . . . ?
B1 B3 B7 B6 104.6(3) . . . . ?
B2 B3 B7 B6 44.8(2) . . . . ?
B4 B3 B7 B6 127.8(3) . . . . ?
B1 B3 B7 B8 21.4(3) . . . . ?
B6 B3 B7 B8 -83.2(3) . . . . ?
B2 B3 B7 B8 -38.4(3) . . . . ?
B4 B3 B7 B8 44.6(2) . . . . ?
B1 B4 B7 B10 -80.4(4) . . . . ?
B8 B4 B7 B10 23.2(3) . . . . ?
B5 B4 B7 B10 -21.2(3) . . . . ?
B3 B4 B7 B10 -103.9(3) . . . . ?
B1 B4 B7 B3 23.5(3) . . . . ?
B8 B4 B7 B3 127.1(3) . . . . ?
B5 B4 B7 B3 82.7(3) . . . . ?
B1 B4 B7 B6 -20.7(3) . . . . ?
B8 B4 B7 B6 82.9(3) . . . . ?
B5 B4 B7 B6 38.5(3) . . . . ?
B3 B4 B7 B6 -44.2(2) . . . . ?
B1 B4 B7 B8 -103.6(3) . . . . ?
B5 B4 B7 B8 -44.4(2) . . . . ?
B3 B4 B7 B8 -127.1(3) . . . . ?
B3 B6 B7 B10 153.4(3) . . . . ?
B2 B6 B7 B10 108.1(3) . . . . ?
B9 B6 B7 B10 49.2(2) . . . . ?
B10 B6 B7 B3 -153.4(3) . . . . ?
B2 B6 B7 B3 -45.4(2) . . . . ?
B9 B6 B7 B3 -104.2(2) . . . . ?
B10 B6 B7 B4 -108.3(3) . . . . ?
B3 B6 B7 B4 45.1(2) . . . . ?
B2 B6 B7 B4 -0.2(3) . . . . ?
B9 B6 B7 B4 -59.1(3) . . . . ?
B10 B6 B7 B8 -49.6(2) . . . . ?
B3 B6 B7 B8 103.8(2) . . . . ?
B2 B6 B7 B8 58.4(3) . . . . ?
B9 B6 B7 B8 -0.5(2) . . . . ?
B1 B5 B8 B10 -82.3(4) . . . . ?
B9 B5 B8 B10 22.7(3) . . . . ?
B2 B5 B8 B10 -22.6(4) . . . . ?
B4 B5 B8 B10 -105.0(3) . . . . ?
B1 B5 B8 B4 22.8(3) . . . . ?
B9 B5 B8 B4 127.8(3) . . . . ?
B2 B5 B8 B4 82.4(3) . . . . ?
B1 B5 B8 B7 -22.5(3) . . . . ?
B9 B5 B8 B7 82.5(3) . . . . ?
B2 B5 B8 B7 37.1(3) . . . . ?
B4 B5 B8 B7 -45.3(2) . . . . ?
B1 B5 B8 B9 -105.0(3) . . . . ?
B2 B5 B8 B9 -45.3(2) . . . . ?
B4 B5 B8 B9 -127.8(3) . . . . ?
B1 B4 B8 B10 80.2(4) . . . . ?
B7 B4 B8 B10 -23.5(3) . . . . ?
B5 B4 B8 B10 103.2(3) . . . . ?
B3 B4 B8 B10 20.9(4) . . . . ?
B1 B4 B8 B5 -23.0(3) . . . . ?
B7 B4 B8 B5 -126.7(3) . . . . ?
B3 B4 B8 B5 -82.2(3) . . . . ?
B1 B4 B8 B7 103.7(3) . . . . ?
B5 B4 B8 B7 126.7(3) . . . . ?
B3 B4 B8 B7 44.4(2) . . . . ?
B1 B4 B8 B9 21.2(3) . . . . ?
B7 B4 B8 B9 -82.4(3) . . . . ?
B5 B4 B8 B9 44.2(2) . . . . ?
B3 B4 B8 B9 -38.0(3) . . . . ?
B3 B7 B8 B10 108.6(3) . . . . ?
B4 B7 B8 B10 154.2(3) . . . . ?
B6 B7 B8 B10 49.8(2) . . . . ?
B10 B7 B8 B5 -108.0(3) . . . . ?
B3 B7 B8 B5 0.6(3) . . . . ?
B4 B7 B8 B5 46.2(2) . . . . ?
B6 B7 B8 B5 -58.1(3) . . . . ?
B10 B7 B8 B4 -154.2(3) . . . . ?
B3 B7 B8 B4 -45.6(2) . . . . ?
B6 B7 B8 B4 -104.3(3) . . . . ?
B10 B7 B8 B9 -49.4(2) . . . . ?
B3 B7 B8 B9 59.2(3) . . . . ?
B4 B7 B8 B9 104.8(3) . . . . ?
B6 B7 B8 B9 0.4(2) . . . . ?
B1 B5 B9 B10 80.6(4) . . . . ?
B8 B5 B9 B10 -22.8(3) . . . . ?
B2 B5 B9 B10 103.7(3) . . . . ?
B4 B5 B9 B10 21.6(4) . . . . ?
B1 B5 B9 B2 -23.1(3) . . . . ?
B8 B5 B9 B2 -126.5(3) . . . . ?
B4 B5 B9 B2 -82.1(3) . . . . ?
B1 B5 B9 B6 21.3(4) . . . . ?
B8 B5 B9 B6 -82.1(3) . . . . ?
B2 B5 B9 B6 44.4(2) . . . . ?
B4 B5 B9 B6 -37.7(3) . . . . ?
B1 B5 B9 B8 103.4(3) . . . . ?
B2 B5 B9 B8 126.5(3) . . . . ?
B4 B5 B9 B8 44.4(2) . . . . ?
B1 B2 B9 B10 -80.3(3) . . . . ?
B6 B2 B9 B10 23.8(3) . . . . ?
B3 B2 B9 B10 -20.4(3) . . . . ?
B5 B2 B9 B10 -103.3(3) . . . . ?
B1 B2 B9 B5 23.0(3) . . . . ?
B6 B2 B9 B5 127.1(3) . . . . ?
B3 B2 B9 B5 82.9(3) . . . . ?
B1 B2 B9 B6 -104.1(3) . . . . ?
B3 B2 B9 B6 -44.2(2) . . . . ?
B5 B2 B9 B6 -127.1(3) . . . . ?
B1 B2 B9 B8 -21.5(3) . . . . ?
B6 B2 B9 B8 82.6(3) . . . . ?
B3 B2 B9 B8 38.4(3) . . . . ?
B5 B2 B9 B8 -44.5(2) . . . . ?
B3 B6 B9 B10 -108.9(3) . . . . ?
B2 B6 B9 B10 -153.5(3) . . . . ?
B7 B6 B9 B10 -49.8(2) . . . . ?
B10 B6 B9 B5 108.2(3) . . . . ?
B3 B6 B9 B5 -0.7(3) . . . . ?
B2 B6 B9 B5 -45.3(2) . . . . ?
B7 B6 B9 B5 58.4(3) . . . . ?
B10 B6 B9 B2 153.5(3) . . . . ?
B3 B6 B9 B2 44.6(2) . . . . ?
B7 B6 B9 B2 103.7(3) . . . . ?
B10 B6 B9 B8 50.3(2) . . . . ?
B3 B6 B9 B8 -58.6(3) . . . . ?
B2 B6 B9 B8 -103.3(3) . . . . ?
B7 B6 B9 B8 0.4(2) . . . . ?
B5 B8 B9 B10 154.6(3) . . . . ?
B4 B8 B9 B10 109.1(3) . . . . ?
B7 B8 B9 B10 50.1(2) . . . . ?
B10 B8 B9 B5 -154.6(3) . . . . ?
B4 B8 B9 B5 -45.4(2) . . . . ?
B7 B8 B9 B5 -104.5(3) . . . . ?
B10 B8 B9 B2 -108.9(3) . . . . ?
B5 B8 B9 B2 45.7(2) . . . . ?
B4 B8 B9 B2 0.2(3) . . . . ?
B7 B8 B9 B2 -58.8(3) . . . . ?
B10 B8 B9 B6 -50.5(2) . . . . ?
B5 B8 B9 B6 104.1(3) . . . . ?
B4 B8 B9 B6 58.6(3) . . . . ?
B7 B8 B9 B6 -0.4(2) . . . . ?
B5 B9 B10 B8 23.3(3) . . . . ?
B2 B9 B10 B8 89.3(3) . . . . ?
B6 B9 B10 B8 113.6(3) . . . . ?
B5 B9 B10 B6 -90.3(3) . . . . ?
B2 B9 B10 B6 -24.3(3) . . . . ?
B8 B9 B10 B6 -113.6(3) . . . . ?
B5 B9 B10 B7 -33.8(3) . . . . ?
B2 B9 B10 B7 32.2(3) . . . . ?
B6 B9 B10 B7 56.5(2) . . . . ?
B8 B9 B10 B7 -57.1(2) . . . . ?
B5 B9 B10 Ir2 148.6(2) . . . . ?
B2 B9 B10 Ir2 -145.4(2) . . . . ?
B6 B9 B10 Ir2 -121.1(3) . . . . ?
B8 B9 B10 Ir2 125.3(3) . . . . ?
B5 B8 B10 B9 -23.4(3) . . . . ?
B4 B8 B10 B9 -90.5(3) . . . . ?
B7 B8 B10 B9 -114.7(3) . . . . ?
B5 B8 B10 B6 34.7(3) . . . . ?
B4 B8 B10 B6 -32.4(4) . . . . ?
B7 B8 B10 B6 -56.5(2) . . . . ?
B9 B8 B10 B6 58.1(3) . . . . ?
B5 B8 B10 B7 91.2(3) . . . . ?
B4 B8 B10 B7 24.1(3) . . . . ?
B9 B8 B10 B7 114.7(3) . . . . ?
B5 B8 B10 Ir2 -129.2(3) . . . . ?
B4 B8 B10 Ir2 163.7(2) . . . . ?
B7 B8 B10 Ir2 139.6(4) . . . . ?
B9 B8 B10 Ir2 -105.8(3) . . . . ?
B3 B6 B10 B9 90.4(3) . . . . ?
B2 B6 B10 B9 24.4(3) . . . . ?
B7 B6 B10 B9 115.1(3) . . . . ?
B3 B6 B10 B8 32.0(3) . . . . ?
B2 B6 B10 B8 -34.0(3) . . . . ?
B7 B6 B10 B8 56.7(3) . . . . ?
B9 B6 B10 B8 -58.4(3) . . . . ?
B3 B6 B10 B7 -24.7(3) . . . . ?
B2 B6 B10 B7 -90.7(3) . . . . ?
B9 B6 B10 B7 -115.1(3) . . . . ?
B3 B6 B10 Ir2 -163.3(2) . . . . ?
B2 B6 B10 Ir2 130.7(3) . . . . ?
B7 B6 B10 Ir2 -138.5(3) . . . . ?
B9 B6 B10 Ir2 106.3(3) . . . . ?
B3 B7 B10 B9 -32.6(3) . . . . ?
B4 B7 B10 B9 33.9(3) . . . . ?
B6 B7 B10 B9 -57.2(2) . . . . ?
B8 B7 B10 B9 57.8(3) . . . . ?
B3 B7 B10 B8 -90.4(3) . . . . ?
B4 B7 B10 B8 -23.9(3) . . . . ?
B6 B7 B10 B8 -114.9(3) . . . . ?
B3 B7 B10 B6 24.6(3) . . . . ?
B4 B7 B10 B6 91.1(3) . . . . ?
B8 B7 B10 B6 114.9(3) . . . . ?
B3 B7 B10 Ir2 143.8(3) . . . . ?
B4 B7 B10 Ir2 -149.7(3) . . . . ?
B6 B7 B10 Ir2 119.3(4) . . . . ?
B8 B7 B10 Ir2 -125.8(4) . . . . ?
B16 B11 B12 C1 -130.0(3) . . . . ?
C2 B11 B12 C1 -34.3(2) . . . . ?
B15 B11 B12 C1 -90.7(3) . . . . ?
Ir1 B11 B12 C1 98.8(3) . . . . ?
B16 B11 B12 B17 -35.0(3) . . . . ?
C1 B11 B12 B17 95.0(3) . . . . ?
C2 B11 B12 B17 60.7(3) . . . . ?
B15 B11 B12 B17 4.3(4) . . . . ?
Ir1 B11 B12 B17 -166.2(3) . . . . ?
C1 B11 B12 B16 130.0(3) . . . . ?
C2 B11 B12 B16 95.7(3) . . . . ?
B15 B11 B12 B16 39.2(3) . . . . ?
Ir1 B11 B12 B16 -131.3(3) . . . . ?
B16 B11 B12 B13 -98.5(4) . . . . ?
C1 B11 B12 B13 31.5(3) . . . . ?
C2 B11 B12 B13 -2.8(4) . . . . ?
B15 B11 B12 B13 -59.3(4) . . . . ?
Ir1 B11 B12 B13 130.3(3) . . . . ?
B17 B12 B13 C1 -133.7(3) . . . . ?
B16 B12 B13 C1 -96.4(3) . . . . ?
B11 B12 B13 C1 -32.7(3) . . . . ?
C1 B12 B13 B17 133.7(3) . . . . ?
B16 B12 B13 B17 37.3(3) . . . . ?
B11 B12 B13 B17 101.0(4) . . . . ?
C1 B12 B13 B18 95.8(3) . . . . ?
B17 B12 B13 B18 -38.0(3) . . . . ?
B16 B12 B13 B18 -0.6(4) . . . . ?
B11 B12 B13 B18 63.0(4) . . . . ?
C1 B12 B13 B14 32.9(3) . . . . ?
B17 B12 B13 B14 -100.8(4) . . . . ?
B16 B12 B13 B14 -63.5(4) . . . . ?
B11 B12 B13 B14 0.2(5) . . . . ?
C1 B13 B14 C2 34.8(3) . . . . ?
B17 B13 B14 C2 -60.3(4) . . . . ?
B18 B13 B14 C2 -98.7(3) . . . . ?
B12 B13 B14 C2 2.7(4) . . . . ?
B17 B13 B14 C1 -95.1(3) . . . . ?
B18 B13 B14 C1 -133.5(3) . . . . ?
B12 B13 B14 C1 -32.2(3) . . . . ?
C1 B13 B14 B18 133.5(3) . . . . ?
B17 B13 B14 B18 38.4(3) . . . . ?
B12 B13 B14 B18 101.4(4) . . . . ?
C1 B13 B14 B19 95.5(3) . . . . ?
B17 B13 B14 B19 0.4(4) . . . . ?
B18 B13 B14 B19 -38.0(3) . . . . ?
B12 B13 B14 B19 63.3(4) . . . . ?
B16 B11 B15 C2 130.8(3) . . . . ?
C1 B11 B15 C2 34.0(2) . . . . ?
B12 B11 B15 C2 91.1(3) . . . . ?
Ir1 B11 B15 C2 -99.2(3) . . . . ?
C1 B11 B15 B16 -96.8(3) . . . . ?
C2 B11 B15 B16 -130.8(3) . . . . ?
B12 B11 B15 B16 -39.7(3) . . . . ?
Ir1 B11 B15 B16 130.0(4) . . . . ?
B16 B11 B15 B20 35.2(3) . . . . ?
C1 B11 B15 B20 -61.6(3) . . . . ?
C2 B11 B15 B20 -95.6(3) . . . . ?
B12 B11 B15 B20 -4.5(4) . . . . ?
Ir1 B11 B15 B20 165.2(3) . . . . ?
B16 B11 B15 B19 99.0(4) . . . . ?
C1 B11 B15 B19 2.3(4) . . . . ?
C2 B11 B15 B19 -31.7(3) . . . . ?
B12 B11 B15 B19 59.3(4) . . . . ?
Ir1 B11 B15 B19 -130.9(3) . . . . ?
C2 B15 B16 B11 -43.5(3) . . . . ?
B20 B15 B16 B11 -141.3(3) . . . . ?
B19 B15 B16 B11 -104.6(3) . . . . ?
C2 B15 B16 B12 -2.6(4) . . . . ?
B20 B15 B16 B12 -100.4(3) . . . . ?
B19 B15 B16 B12 -63.7(4) . . . . ?
B11 B15 B16 B12 40.9(3) . . . . ?
C2 B15 B16 B20 97.8(3) . . . . ?
B19 B15 B16 B20 36.8(3) . . . . ?
B11 B15 B16 B20 141.3(3) . . . . ?
C2 B15 B16 B17 60.1(4) . . . . ?
B20 B15 B16 B17 -37.7(3) . . . . ?
B19 B15 B16 B17 -0.9(4) . . . . ?
B11 B15 B16 B17 103.6(4) . . . . ?
C1 B11 B16 B15 94.0(3) . . . . ?
C2 B11 B16 B15 39.2(3) . . . . ?
B12 B11 B16 B15 134.3(3) . . . . ?
Ir1 B11 B16 B15 -116.8(4) . . . . ?
C1 B11 B16 B12 -40.3(2) . . . . ?
C2 B11 B16 B12 -95.1(3) . . . . ?
B15 B11 B16 B12 -134.3(3) . . . . ?
Ir1 B11 B16 B12 108.9(4) . . . . ?
C1 B11 B16 B20 58.5(4) . . . . ?
C2 B11 B16 B20 3.7(4) . . . . ?
B12 B11 B16 B20 98.8(4) . . . . ?
B15 B11 B16 B20 -35.5(3) . . . . ?
Ir1 B11 B16 B20 -152.4(4) . . . . ?
C1 B11 B16 B17 -5.8(4) . . . . ?
C2 B11 B16 B17 -60.6(4) . . . . ?
B12 B11 B16 B17 34.5(3) . . . . ?
B15 B11 B16 B17 -99.8(4) . . . . ?
Ir1 B11 B16 B17 143.4(4) . . . . ?
C1 B12 B16 B15 2.8(4) . . . . ?
B17 B12 B16 B15 100.3(3) . . . . ?
B11 B12 B16 B15 -41.5(3) . . . . ?
B13 B12 B16 B15 63.7(4) . . . . ?
C1 B12 B16 B11 44.3(3) . . . . ?
B17 B12 B16 B11 141.8(3) . . . . ?
B13 B12 B16 B11 105.2(3) . . . . ?
C1 B12 B16 B20 -60.7(4) . . . . ?
B17 B12 B16 B20 36.9(3) . . . . ?
B11 B12 B16 B20 -104.9(3) . . . . ?
B13 B12 B16 B20 0.3(4) . . . . ?
C1 B12 B16 B17 -97.5(3) . . . . ?
B11 B12 B16 B17 -141.8(3) . . . . ?
B13 B12 B16 B17 -36.6(3) . . . . ?
C1 B13 B17 B12 38.8(3) . . . . ?
B18 B13 B17 B12 138.2(3) . . . . ?
B14 B13 B17 B12 100.5(3) . . . . ?
C1 B13 B17 B20 -62.3(4) . . . . ?
B18 B13 B17 B20 37.1(3) . . . . ?
B14 B13 B17 B20 -0.6(4) . . . . ?
B12 B13 B17 B20 -101.1(3) . . . . ?
C1 B13 B17 B16 1.3(4) . . . . ?
B18 B13 B17 B16 100.7(4) . . . . ?
B14 B13 B17 B16 63.1(4) . . . . ?
B12 B13 B17 B16 -37.5(3) . . . . ?
C1 B13 B17 B18 -99.4(3) . . . . ?
B14 B13 B17 B18 -37.7(3) . . . . ?
B12 B13 B17 B18 -138.2(3) . . . . ?
C1 B12 B17 B13 -39.3(3) . . . . ?
B16 B12 B17 B13 -138.5(3) . . . . ?
B11 B12 B17 B13 -103.9(3) . . . . ?
C1 B12 B17 B20 62.1(4) . . . . ?
B16 B12 B17 B20 -37.1(3) . . . . ?
B11 B12 B17 B20 -2.5(4) . . . . ?
B13 B12 B17 B20 101.4(4) . . . . ?
C1 B12 B17 B16 99.2(3) . . . . ?
B11 B12 B17 B16 34.6(3) . . . . ?
B13 B12 B17 B16 138.5(3) . . . . ?
C1 B12 B17 B18 -1.7(4) . . . . ?
B16 B12 B17 B18 -100.9(4) . . . . ?
B11 B12 B17 B18 -66.3(4) . . . . ?
B13 B12 B17 B18 37.6(3) . . . . ?
B15 B16 B17 B13 -62.5(4) . . . . ?
B11 B16 B17 B13 3.1(5) . . . . ?
B12 B16 B17 B13 38.1(3) . . . . ?
B20 B16 B17 B13 -100.4(4) . . . . ?
B15 B16 B17 B12 -100.6(3) . . . . ?
B11 B16 B17 B12 -35.0(3) . . . . ?
B20 B16 B17 B12 -138.5(3) . . . . ?
B15 B16 B17 B20 37.9(3) . . . . ?
B11 B16 B17 B20 103.5(4) . . . . ?
B12 B16 B17 B20 138.5(3) . . . . ?
B15 B16 B17 B18 1.1(5) . . . . ?
B11 B16 B17 B18 66.7(5) . . . . ?
B12 B16 B17 B18 101.7(4) . . . . ?
B20 B16 B17 B18 -36.7(3) . . . . ?
C2 B14 B18 B19 -39.9(3) . . . . ?
C1 B14 B18 B19 -98.1(3) . . . . ?
B13 B14 B18 B19 -137.6(3) . . . . ?
C2 B14 B18 B13 97.7(3) . . . . ?
C1 B14 B18 B13 39.4(3) . . . . ?
B19 B14 B18 B13 137.6(3) . . . . ?
C2 B14 B18 B20 -2.5(4) . . . . ?
C1 B14 B18 B20 -60.7(4) . . . . ?
B19 B14 B18 B20 37.4(3) . . . . ?
B13 B14 B18 B20 -100.2(4) . . . . ?
C2 B14 B18 B17 60.3(4) . . . . ?
C1 B14 B18 B17 2.1(4) . . . . ?
B19 B14 B18 B17 100.2(4) . . . . ?
B13 B14 B18 B17 -37.4(3) . . . . ?
C1 B13 B18 B14 -40.2(3) . . . . ?
B17 B13 B18 B14 -137.5(3) . . . . ?
B12 B13 B18 B14 -100.2(3) . . . . ?
C1 B13 B18 B19 -2.2(4) . . . . ?
B17 B13 B18 B19 -99.6(3) . . . . ?
B14 B13 B18 B19 37.9(3) . . . . ?
B12 B13 B18 B19 -62.3(4) . . . . ?
C1 B13 B18 B20 60.8(4) . . . . ?
B17 B13 B18 B20 -36.6(3) . . . . ?
B14 B13 B18 B20 100.9(3) . . . . ?
B12 B13 B18 B20 0.7(4) . . . . ?
C1 B13 B18 B17 97.4(3) . . . . ?
B14 B13 B18 B17 137.5(3) . . . . ?
B12 B13 B18 B17 37.3(3) . . . . ?
B13 B17 B18 B14 38.0(3) . . . . ?
B12 B17 B18 B14 -0.3(5) . . . . ?
B20 B17 B18 B14 -100.7(4) . . . . ?
B16 B17 B18 B14 -64.0(4) . . . . ?
B13 B17 B18 B19 101.1(3) . . . . ?
B12 B17 B18 B19 62.8(4) . . . . ?
B20 B17 B18 B19 -37.5(3) . . . . ?
B16 B17 B18 B19 -0.9(5) . . . . ?
B12 B17 B18 B13 -38.3(3) . . . . ?
B20 B17 B18 B13 -138.7(3) . . . . ?
B16 B17 B18 B13 -102.0(4) . . . . ?
B13 B17 B18 B20 138.7(3) . . . . ?
B12 B17 B18 B20 100.4(4) . . . . ?
B16 B17 B18 B20 36.6(3) . . . . ?
C1 B14 B19 C2 -34.5(3) . . . . ?
B18 B14 B19 C2 -133.0(3) . . . . ?
B13 B14 B19 C2 -95.1(3) . . . . ?
C2 B14 B19 B18 133.0(3) . . . . ?
C1 B14 B19 B18 98.5(3) . . . . ?
B13 B14 B19 B18 37.9(3) . . . . ?
C2 B14 B19 B20 95.1(3) . . . . ?
C1 B14 B19 B20 60.6(4) . . . . ?
B18 B14 B19 B20 -38.0(3) . . . . ?
B13 B14 B19 B20 0.0(4) . . . . ?
C2 B14 B19 B15 31.8(3) . . . . ?
C1 B14 B19 B15 -2.7(4) . . . . ?
B18 B14 B19 B15 -101.3(3) . . . . ?
B13 B14 B19 B15 -63.3(4) . . . . ?
B14 B18 B19 C2 40.8(3) . . . . ?
B13 B18 B19 C2 2.6(4) . . . . ?
B20 B18 B19 C2 -97.2(3) . . . . ?
B17 B18 B19 C2 -59.7(4) . . . . ?
B13 B18 B19 B14 -38.2(3) . . . . ?
B20 B18 B19 B14 -137.9(3) . . . . ?
B17 B18 B19 B14 -100.5(4) . . . . ?
B14 B18 B19 B20 137.9(3) . . . . ?
B13 B18 B19 B20 99.8(3) . . . . ?
B17 B18 B19 B20 37.4(3) . . . . ?
B14 B18 B19 B15 100.8(3) . . . . ?
B13 B18 B19 B15 62.6(4) . . . . ?
B20 B18 B19 B15 -37.1(3) . . . . ?
B17 B18 B19 B15 0.3(4) . . . . ?
B16 B15 B19 C2 96.4(3) . . . . ?
B20 B15 B19 C2 133.6(4) . . . . ?
B11 B15 B19 C2 32.9(3) . . . . ?
C2 B15 B19 B14 -32.7(3) . . . . ?
B16 B15 B19 B14 63.8(4) . . . . ?
B20 B15 B19 B14 100.9(4) . . . . ?
B11 B15 B19 B14 0.2(4) . . . . ?
C2 B15 B19 B18 -96.0(3) . . . . ?
B16 B15 B19 B18 0.4(4) . . . . ?
B20 B15 B19 B18 37.6(3) . . . . ?
B11 B15 B19 B18 -63.1(4) . . . . ?
C2 B15 B19 B20 -133.6(4) . . . . ?
B16 B15 B19 B20 -37.2(3) . . . . ?
B11 B15 B19 B20 -100.7(4) . . . . ?
C2 B19 B20 B15 -38.8(3) . . . . ?
B14 B19 B20 B15 -101.0(3) . . . . ?
B18 B19 B20 B15 -138.5(3) . . . . ?
C2 B19 B20 B17 61.8(4) . . . . ?
B14 B19 B20 B17 -0.3(4) . . . . ?
B18 B19 B20 B17 -37.9(3) . . . . ?
B15 B19 B20 B17 100.7(4) . . . . ?
C2 B19 B20 B16 -2.0(5) . . . . ?
B14 B19 B20 B16 -64.1(4) . . . . ?
B18 B19 B20 B16 -101.7(4) . . . . ?
B15 B19 B20 B16 36.8(3) . . . . ?
C2 B19 B20 B18 99.7(3) . . . . ?
B14 B19 B20 B18 37.6(3) . . . . ?
B15 B19 B20 B18 138.5(3) . . . . ?
C2 B15 B20 B19 39.5(3) . . . . ?
B16 B15 B20 B19 138.7(4) . . . . ?
B11 B15 B20 B19 103.8(3) . . . . ?
C2 B15 B20 B17 -61.3(4) . . . . ?
B16 B15 B20 B17 38.0(3) . . . . ?
B19 B15 B20 B17 -100.7(4) . . . . ?
B11 B15 B20 B17 3.1(4) . . . . ?
C2 B15 B20 B16 -99.2(3) . . . . ?
B19 B15 B20 B16 -138.7(4) . . . . ?
B11 B15 B20 B16 -34.8(3) . . . . ?
C2 B15 B20 B18 2.5(5) . . . . ?
B16 B15 B20 B18 101.7(4) . . . . ?
B19 B15 B20 B18 -37.0(3) . . . . ?
B11 B15 B20 B18 66.9(4) . . . . ?
B13 B17 B20 B19 0.5(4) . . . . ?
B12 B17 B20 B19 -64.5(4) . . . . ?
B16 B17 B20 B19 -101.6(3) . . . . ?
B18 B17 B20 B19 37.5(3) . . . . ?
B13 B17 B20 B15 64.6(4) . . . . ?
B12 B17 B20 B15 -0.4(4) . . . . ?
B16 B17 B20 B15 -37.6(3) . . . . ?
B18 B17 B20 B15 101.6(4) . . . . ?
B13 B17 B20 B16 102.2(3) . . . . ?
B12 B17 B20 B16 37.1(3) . . . . ?
B18 B17 B20 B16 139.2(3) . . . . ?
B13 B17 B20 B18 -37.0(3) . . . . ?
B12 B17 B20 B18 -102.0(4) . . . . ?
B16 B17 B20 B18 -139.2(3) . . . . ?
B15 B16 B20 B19 -37.4(3) . . . . ?
B11 B16 B20 B19 -1.3(5) . . . . ?
B12 B16 B20 B19 63.4(4) . . . . ?
B17 B16 B20 B19 100.1(4) . . . . ?
B11 B16 B20 B15 36.2(3) . . . . ?
B12 B16 B20 B15 100.8(3) . . . . ?
B17 B16 B20 B15 137.6(3) . . . . ?
B15 B16 B20 B17 -137.6(3) . . . . ?
B11 B16 B20 B17 -101.4(4) . . . . ?
B12 B16 B20 B17 -36.8(3) . . . . ?
B15 B16 B20 B18 -100.6(4) . . . . ?
B11 B16 B20 B18 -64.5(5) . . . . ?
B12 B16 B20 B18 0.2(4) . . . . ?
B17 B16 B20 B18 36.9(3) . . . . ?
B14 B18 B20 B19 -37.5(3) . . . . ?
B13 B18 B20 B19 -101.2(3) . . . . ?
B17 B18 B20 B19 -137.6(3) . . . . ?
B14 B18 B20 B15 0.1(5) . . . . ?
B19 B18 B20 B15 37.5(3) . . . . ?
B13 B18 B20 B15 -63.7(4) . . . . ?
B17 B18 B20 B15 -100.1(4) . . . . ?
B14 B18 B20 B17 100.2(3) . . . . ?
B19 B18 B20 B17 137.6(3) . . . . ?
B13 B18 B20 B17 36.4(3) . . . . ?
B14 B18 B20 B16 63.2(4) . . . . ?
B19 B18 B20 B16 100.7(3) . . . . ?
B13 B18 B20 B16 -0.6(5) . . . . ?
B17 B18 B20 B16 -37.0(3) . . . . ?
B26 B21 B22 C5 -129.4(3) . . . . ?
C6 B21 B22 C5 -34.2(3) . . . . ?
B25 B21 B22 C5 -90.5(3) . . . . ?
Ir2 B21 B22 C5 99.3(3) . . . . ?
C6 B21 B22 B26 95.2(3) . . . . ?
B25 B21 B22 B26 38.9(3) . . . . ?
C5 B21 B22 B26 129.4(3) . . . . ?
Ir2 B21 B22 B26 -131.3(4) . . . . ?
B26 B21 B22 B27 -34.5(3) . . . . ?
C6 B21 B22 B27 60.7(4) . . . . ?
B25 B21 B22 B27 4.4(4) . . . . ?
C5 B21 B22 B27 94.9(3) . . . . ?
Ir2 B21 B22 B27 -165.8(3) . . . . ?
B26 B21 B22 B23 -98.0(4) . . . . ?
C6 B21 B22 B23 -2.8(4) . . . . ?
B25 B21 B22 B23 -59.1(4) . . . . ?
C5 B21 B22 B23 31.4(3) . . . . ?
Ir2 B21 B22 B23 130.7(3) . . . . ?
B26 B22 B23 C5 -95.9(3) . . . . ?
B27 B22 B23 C5 -133.5(4) . . . . ?
B21 B22 B23 C5 -32.4(3) . . . . ?
C5 B22 B23 B27 133.5(4) . . . . ?
B26 B22 B23 B27 37.5(3) . . . . ?
B21 B22 B23 B27 101.0(4) . . . . ?
C5 B22 B23 B28 95.4(4) . . . . ?
B26 B22 B23 B28 -0.5(4) . . . . ?
B27 B22 B23 B28 -38.0(3) . . . . ?
B21 B22 B23 B28 63.0(4) . . . . ?
C5 B22 B23 B24 32.6(3) . . . . ?
B26 B22 B23 B24 -63.3(4) . . . . ?
B27 B22 B23 B24 -100.9(4) . . . . ?
B21 B22 B23 B24 0.1(5) . . . . ?
B27 B23 B24 C5 -95.8(3) . . . . ?
B28 B23 B24 C5 -133.6(4) . . . . ?
B22 B23 B24 C5 -32.1(3) . . . . ?
C5 B23 B24 C6 34.8(3) . . . . ?
B27 B23 B24 C6 -60.9(4) . . . . ?
B28 B23 B24 C6 -98.8(4) . . . . ?
B22 B23 B24 C6 2.7(4) . . . . ?
C5 B23 B24 B28 133.6(4) . . . . ?
B27 B23 B24 B28 37.9(3) . . . . ?
B22 B23 B24 B28 101.5(4) . . . . ?
C5 B23 B24 B29 95.4(3) . . . . ?
B27 B23 B24 B29 -0.4(4) . . . . ?
B28 B23 B24 B29 -38.2(3) . . . . ?
B22 B23 B24 B29 63.2(4) . . . . ?
B26 B21 B25 C6 129.8(3) . . . . ?
C5 B21 B25 C6 33.9(2) . . . . ?
B22 B21 B25 C6 90.7(3) . . . . ?
Ir2 B21 B25 C6 -100.1(4) . . . . ?
C6 B21 B25 B26 -129.8(3) . . . . ?
C5 B21 B25 B26 -96.0(3) . . . . ?
B22 B21 B25 B26 -39.1(3) . . . . ?
Ir2 B21 B25 B26 130.1(4) . . . . ?
B26 B21 B25 B30 35.1(4) . . . . ?
C6 B21 B25 B30 -94.7(4) . . . . ?
C5 B21 B25 B30 -60.8(4) . . . . ?
B22 B21 B25 B30 -4.0(4) . . . . ?
Ir2 B21 B25 B30 165.2(3) . . . . ?
B26 B21 B25 B29 98.5(4) . . . . ?
C6 B21 B25 B29 -31.3(3) . . . . ?
C5 B21 B25 B29 2.5(4) . . . . ?
B22 B21 B25 B29 59.4(4) . . . . ?
Ir2 B21 B25 B29 -131.4(3) . . . . ?
C6 B25 B26 B22 -3.3(4) . . . . ?
B30 B25 B26 B22 -100.5(4) . . . . ?
B21 B25 B26 B22 41.3(3) . . . . ?
B29 B25 B26 B22 -64.5(4) . . . . ?
C6 B25 B26 B21 -44.6(3) . . . . ?
B30 B25 B26 B21 -141.8(4) . . . . ?
B29 B25 B26 B21 -105.7(3) . . . . ?
C6 B25 B26 B30 97.2(4) . . . . ?
B21 B25 B26 B30 141.8(4) . . . . ?
B29 B25 B26 B30 36.1(4) . . . . ?
C6 B25 B26 B27 60.2(4) . . . . ?
B30 B25 B26 B27 -37.0(4) . . . . ?
B21 B25 B26 B27 104.8(4) . . . . ?
B29 B25 B26 B27 -0.9(5) . . . . ?
C5 B22 B26 B25 3.3(4) . . . . ?
B27 B22 B26 B25 101.2(4) . . . . ?
B23 B22 B26 B25 64.4(4) . . . . ?
B21 B22 B26 B25 -41.1(3) . . . . ?
C5 B22 B26 B21 44.4(3) . . . . ?
B27 B22 B26 B21 142.3(4) . . . . ?
B23 B22 B26 B21 105.4(3) . . . . ?
C5 B22 B26 B30 -60.6(4) . . . . ?
B27 B22 B26 B30 37.3(4) . . . . ?
B23 B22 B26 B30 0.5(4) . . . . ?
B21 B22 B26 B30 -105.0(4) . . . . ?
C5 B22 B26 B27 -97.9(3) . . . . ?
B23 B22 B26 B27 -36.9(3) . . . . ?
B21 B22 B26 B27 -142.3(4) . . . . ?
C6 B21 B26 B25 39.8(3) . . . . ?
C5 B21 B26 B25 94.0(3) . . . . ?
B22 B21 B26 B25 134.5(3) . . . . ?
Ir2 B21 B26 B25 -118.4(5) . . . . ?
C6 B21 B26 B22 -94.7(3) . . . . ?
B25 B21 B26 B22 -134.5(3) . . . . ?
C5 B21 B26 B22 -40.5(3) . . . . ?
Ir2 B21 B26 B22 107.1(5) . . . . ?
C6 B21 B26 B30 4.5(5) . . . . ?
B25 B21 B26 B30 -35.3(4) . . . . ?
C5 B21 B26 B30 58.7(4) . . . . ?
B22 B21 B26 B30 99.2(4) . . . . ?
Ir2 B21 B26 B30 -153.7(4) . . . . ?
C6 B21 B26 B27 -60.0(4) . . . . ?
B25 B21 B26 B27 -99.8(4) . . . . ?
C5 B21 B26 B27 -5.8(5) . . . . ?
B22 B21 B26 B27 34.7(4) . . . . ?
Ir2 B21 B26 B27 141.8(4) . . . . ?
C5 B23 B27 B30 -61.5(4) . . . . ?
B28 B23 B27 B30 37.3(3) . . . . ?
B24 B23 B27 B30 0.0(4) . . . . ?
B22 B23 B27 B30 -100.8(4) . . . . ?
C5 B23 B27 B28 -98.8(3) . . . . ?
B24 B23 B27 B28 -37.2(3) . . . . ?
B22 B23 B27 B28 -138.1(4) . . . . ?
C5 B23 B27 B22 39.3(3) . . . . ?
B28 B23 B27 B22 138.1(4) . . . . ?
B24 B23 B27 B22 100.9(3) . . . . ?
C5 B23 B27 B26 2.0(5) . . . . ?
B28 B23 B27 B26 100.7(4) . . . . ?
B24 B23 B27 B26 63.5(5) . . . . ?
B22 B23 B27 B26 -37.4(4) . . . . ?
C5 B22 B27 B23 -39.6(3) . . . . ?
B26 B22 B27 B23 -138.0(4) . . . . ?
B21 B22 B27 B23 -103.9(3) . . . . ?
C5 B22 B27 B30 60.9(4) . . . . ?
B26 B22 B27 B30 -37.5(4) . . . . ?
B23 B22 B27 B30 100.6(4) . . . . ?
B21 B22 B27 B30 -3.3(5) . . . . ?
C5 B22 B27 B28 -2.2(5) . . . . ?
B26 B22 B27 B28 -100.6(4) . . . . ?
B23 B22 B27 B28 37.4(4) . . . . ?
B21 B22 B27 B28 -66.5(5) . . . . ?
C5 B22 B27 B26 98.4(4) . . . . ?
B23 B22 B27 B26 138.0(4) . . . . ?
B21 B22 B27 B26 34.1(3) . . . . ?
B25 B26 B27 B23 -62.6(5) . . . . ?
B22 B26 B27 B23 38.0(4) . . . . ?
B21 B26 B27 B23 2.8(6) . . . . ?
B30 B26 B27 B23 -100.0(4) . . . . ?
B25 B26 B27 B30 37.4(4) . . . . ?
B22 B26 B27 B30 138.0(4) . . . . ?
B21 B26 B27 B30 102.8(4) . . . . ?
B25 B26 B27 B28 0.5(5) . . . . ?
B22 B26 B27 B28 101.1(4) . . . . ?
B21 B26 B27 B28 65.9(5) . . . . ?
B30 B26 B27 B28 -36.8(4) . . . . ?
B25 B26 B27 B22 -100.6(4) . . . . ?
B21 B26 B27 B22 -35.2(4) . . . . ?
B30 B26 B27 B22 -138.0(4) . . . . ?
C5 B24 B28 B23 39.5(3) . . . . ?
C6 B24 B28 B23 97.2(3) . . . . ?
B29 B24 B28 B23 137.5(4) . . . . ?
C5 B24 B28 B29 -97.9(4) . . . . ?
C6 B24 B28 B29 -40.2(3) . . . . ?
B23 B24 B28 B29 -137.5(4) . . . . ?
C5 B24 B28 B30 -61.3(5) . . . . ?
C6 B24 B28 B30 -3.6(5) . . . . ?
B29 B24 B28 B30 36.7(4) . . . . ?
B23 B24 B28 B30 -100.8(4) . . . . ?
C5 B24 B28 B27 2.1(5) . . . . ?
C6 B24 B28 B27 59.9(4) . . . . ?
B29 B24 B28 B27 100.1(4) . . . . ?
B23 B24 B28 B27 -37.4(4) . . . . ?
C5 B23 B28 B24 -39.8(3) . . . . ?
B27 B23 B28 B24 -138.0(4) . . . . ?
B22 B23 B28 B24 -100.3(3) . . . . ?
C5 B23 B28 B29 -1.9(5) . . . . ?
B27 B23 B28 B29 -100.1(4) . . . . ?
B24 B23 B28 B29 37.9(4) . . . . ?
B22 B23 B28 B29 -62.4(5) . . . . ?
C5 B23 B28 B30 60.8(4) . . . . ?
B27 B23 B28 B30 -37.4(4) . . . . ?
B24 B23 B28 B30 100.6(4) . . . . ?
B22 B23 B28 B30 0.3(5) . . . . ?
C5 B23 B28 B27 98.2(3) . . . . ?
B24 B23 B28 B27 138.0(4) . . . . ?
B22 B23 B28 B27 37.7(3) . . . . ?
B23 B27 B28 B24 38.0(3) . . . . ?
B30 B27 B28 B24 -100.0(4) . . . . ?
B22 B27 B28 B24 0.0(5) . . . . ?
B26 B27 B28 B24 -63.0(5) . . . . ?
B30 B27 B28 B23 -138.0(3) . . . . ?
B22 B27 B28 B23 -38.0(4) . . . . ?
B26 B27 B28 B23 -101.0(4) . . . . ?
B23 B27 B28 B29 101.1(4) . . . . ?
B30 B27 B28 B29 -36.9(4) . . . . ?
B22 B27 B28 B29 63.1(5) . . . . ?
B26 B27 B28 B29 0.1(5) . . . . ?
B23 B27 B28 B30 138.0(3) . . . . ?
B22 B27 B28 B30 100.0(4) . . . . ?
B26 B27 B28 B30 37.0(4) . . . . ?
C5 B24 B29 C6 -33.9(3) . . . . ?
B28 B24 B29 C6 -132.6(4) . . . . ?
B23 B24 B29 C6 -94.7(3) . . . . ?
C5 B24 B29 B30 61.4(4) . . . . ?
C6 B24 B29 B30 95.3(4) . . . . ?
B28 B24 B29 B30 -37.3(3) . . . . ?
B23 B24 B29 B30 0.6(4) . . . . ?
C5 B24 B29 B28 98.7(3) . . . . ?
C6 B24 B29 B28 132.6(4) . . . . ?
B23 B24 B29 B28 37.8(3) . . . . ?
C5 B24 B29 B25 -2.3(4) . . . . ?
C6 B24 B29 B25 31.6(3) . . . . ?
B28 B24 B29 B25 -100.9(4) . . . . ?
B23 B24 B29 B25 -63.1(4) . . . . ?
B24 B28 B29 C6 41.3(3) . . . . ?
B23 B28 B29 C6 2.8(5) . . . . ?
B30 B28 B29 C6 -97.3(4) . . . . ?
B27 B28 B29 C6 -60.1(5) . . . . ?
B24 B28 B29 B30 138.5(4) . . . . ?
B23 B28 B29 B30 100.1(4) . . . . ?
B27 B28 B29 B30 37.2(4) . . . . ?
B23 B28 B29 B24 -38.5(3) . . . . ?
B30 B28 B29 B24 -138.5(4) . . . . ?
B27 B28 B29 B24 -101.3(4) . . . . ?
B24 B28 B29 B25 100.7(4) . . . . ?
B23 B28 B29 B25 62.2(5) . . . . ?
B30 B28 B29 B25 -37.9(3) . . . . ?
B27 B28 B29 B25 -0.7(5) . . . . ?
B26 B25 B29 C6 97.0(4) . . . . ?
B30 B25 B29 C6 133.9(4) . . . . ?
B21 B25 B29 C6 32.6(3) . . . . ?
C6 B25 B29 B30 -133.9(4) . . . . ?
B26 B25 B29 B30 -36.9(4) . . . . ?
B21 B25 B29 B30 -101.3(4) . . . . ?
C6 B25 B29 B24 -32.9(3) . . . . ?
B26 B25 B29 B24 64.1(4) . . . . ?
B30 B25 B29 B24 101.0(4) . . . . ?
B21 B25 B29 B24 -0.3(5) . . . . ?
C6 B25 B29 B28 -96.0(4) . . . . ?
B26 B25 B29 B28 1.0(5) . . . . ?
B30 B25 B29 B28 37.9(4) . . . . ?
B21 B25 B29 B28 -63.4(4) . . . . ?
C6 B29 B30 B28 99.4(4) . . . . ?
B24 B29 B30 B28 37.0(3) . . . . ?
B25 B29 B30 B28 137.8(4) . . . . ?
C6 B29 B30 B27 61.9(4) . . . . ?
B24 B29 B30 B27 -0.5(5) . . . . ?
B28 B29 B30 B27 -37.5(3) . . . . ?
B25 B29 B30 B27 100.3(4) . . . . ?
C6 B29 B30 B25 -38.3(3) . . . . ?
B24 B29 B30 B25 -100.8(4) . . . . ?
B28 B29 B30 B25 -137.8(4) . . . . ?
C6 B29 B30 B26 -2.0(5) . . . . ?
B24 B29 B30 B26 -64.5(5) . . . . ?
B28 B29 B30 B26 -101.4(5) . . . . ?
B25 B29 B30 B26 36.4(4) . . . . ?
B24 B28 B30 B29 -36.8(3) . . . . ?
B23 B28 B30 B29 -101.1(4) . . . . ?
B27 B28 B30 B29 -138.3(4) . . . . ?
B24 B28 B30 B27 101.5(4) . . . . ?
B23 B28 B30 B27 37.2(3) . . . . ?
B29 B28 B30 B27 138.3(4) . . . . ?
B24 B28 B30 B25 1.7(6) . . . . ?
B23 B28 B30 B25 -62.6(5) . . . . ?
B29 B28 B30 B25 38.5(4) . . . . ?
B27 B28 B30 B25 -99.8(4) . . . . ?
B24 B28 B30 B26 64.2(5) . . . . ?
B23 B28 B30 B26 0.0(5) . . . . ?
B29 B28 B30 B26 101.1(4) . . . . ?
B27 B28 B30 B26 -37.2(4) . . . . ?
B23 B27 B30 B29 0.3(5) . . . . ?
B28 B27 B30 B29 37.5(3) . . . . ?
B22 B27 B30 B29 -63.9(5) . . . . ?
B26 B27 B30 B29 -101.2(4) . . . . ?
B23 B27 B30 B28 -37.2(3) . . . . ?
B22 B27 B30 B28 -101.5(4) . . . . ?
B26 B27 B30 B28 -138.7(4) . . . . ?
B23 B27 B30 B25 65.0(5) . . . . ?
B28 B27 B30 B25 102.2(4) . . . . ?
B22 B27 B30 B25 0.8(5) . . . . ?
B26 B27 B30 B25 -36.5(4) . . . . ?
B23 B27 B30 B26 101.5(4) . . . . ?
B28 B27 B30 B26 138.7(4) . . . . ?
B22 B27 B30 B26 37.2(3) . . . . ?
C6 B25 B30 B29 39.2(4) . . . . ?
B26 B25 B30 B29 139.0(4) . . . . ?
B21 B25 B30 B29 104.0(4) . . . . ?
C6 B25 B30 B28 1.1(5) . . . . ?
B26 B25 B30 B28 100.8(5) . . . . ?
B21 B25 B30 B28 65.9(5) . . . . ?
B29 B25 B30 B28 -38.1(4) . . . . ?
C6 B25 B30 B27 -62.7(5) . . . . ?
B26 B25 B30 B27 37.1(4) . . . . ?
B21 B25 B30 B27 2.1(5) . . . . ?
B29 B25 B30 B27 -101.9(4) . . . . ?
C6 B25 B30 B26 -99.8(4) . . . . ?
B21 B25 B30 B26 -35.0(4) . . . . ?
B29 B25 B30 B26 -139.0(4) . . . . ?
B25 B26 B30 B29 -37.3(4) . . . . ?
B22 B26 B30 B29 63.7(5) . . . . ?
B21 B26 B30 B29 -1.8(6) . . . . ?
B27 B26 B30 B29 101.2(5) . . . . ?
B25 B26 B30 B28 -101.4(4) . . . . ?
B22 B26 B30 B28 -0.3(5) . . . . ?
B21 B26 B30 B28 -65.8(5) . . . . ?
B27 B26 B30 B28 37.2(4) . . . . ?
B25 B26 B30 B27 -138.6(4) . . . . ?
B22 B26 B30 B27 -37.5(3) . . . . ?
B21 B26 B30 B27 -103.0(4) . . . . ?
B22 B26 B30 B25 101.1(4) . . . . ?
B21 B26 B30 B25 35.5(4) . . . . ?
B27 B26 B30 B25 138.6(4) . . . . ?
B17 B12 C1 C3 155.5(3) . . . . ?
B16 B12 C1 C3 -141.9(3) . . . . ?
B11 B12 C1 C3 -98.8(3) . . . . ?
B13 B12 C1 C3 115.9(4) . . . . ?
B17 B12 C1 C2 -64.6(4) . . . . ?
B16 B12 C1 C2 -2.0(4) . . . . ?
B11 B12 C1 C2 41.1(3) . . . . ?
B13 B12 C1 C2 -104.1(3) . . . . ?
B17 B12 C1 B13 39.5(3) . . . . ?
B16 B12 C1 B13 102.2(3) . . . . ?
B11 B12 C1 B13 145.2(3) . . . . ?
B17 B12 C1 B14 3.3(4) . . . . ?
B16 B12 C1 B14 65.9(4) . . . . ?
B11 B12 C1 B14 109.0(3) . . . . ?
B13 B12 C1 B14 -36.3(3) . . . . ?
B17 B12 C1 B11 -105.7(3) . . . . ?
B16 B12 C1 B11 -43.1(3) . . . . ?
B13 B12 C1 B11 -145.2(3) . . . . ?
B17 B13 C1 C3 -150.1(3) . . . . ?
B18 B13 C1 C3 146.8(3) . . . . ?
B14 B13 C1 C3 106.6(4) . . . . ?
B12 B13 C1 C3 -110.3(4) . . . . ?
B17 B13 C1 C2 64.1(4) . . . . ?
B18 B13 C1 C2 1.0(4) . . . . ?
B14 B13 C1 C2 -39.1(3) . . . . ?
B12 B13 C1 C2 103.9(3) . . . . ?
B17 B13 C1 B12 -39.8(3) . . . . ?
B18 B13 C1 B12 -102.9(3) . . . . ?
B14 B13 C1 B12 -143.1(3) . . . . ?
B17 B13 C1 B14 103.2(4) . . . . ?
B18 B13 C1 B14 40.2(3) . . . . ?
B12 B13 C1 B14 143.1(3) . . . . ?
B17 B13 C1 B11 -5.5(4) . . . . ?
B18 B13 C1 B11 -68.6(4) . . . . ?
B14 B13 C1 B11 -108.7(3) . . . . ?
B12 B13 C1 B11 34.3(3) . . . . ?
C2 B14 C1 C3 106.0(3) . . . . ?
B18 B14 C1 C3 -156.3(3) . . . . ?
B19 B14 C1 C3 141.4(3) . . . . ?
B13 B14 C1 C3 -115.9(4) . . . . ?
B18 B14 C1 C2 97.7(3) . . . . ?
B19 B14 C1 C2 35.4(3) . . . . ?
B13 B14 C1 C2 138.1(3) . . . . ?
C2 B14 C1 B12 -101.2(3) . . . . ?
B18 B14 C1 B12 -3.5(4) . . . . ?
B19 B14 C1 B12 -65.8(4) . . . . ?
B13 B14 C1 B12 36.9(3) . . . . ?
C2 B14 C1 B13 -138.1(3) . . . . ?
B18 B14 C1 B13 -40.4(3) . . . . ?
B19 B14 C1 B13 -102.7(3) . . . . ?
C2 B14 C1 B11 -30.7(3) . . . . ?
B18 B14 C1 B11 67.0(4) . . . . ?
B19 B14 C1 B11 4.7(4) . . . . ?
B13 B14 C1 B11 107.4(3) . . . . ?
B16 B11 C1 C3 156.3(3) . . . . ?
C2 B11 C1 C3 -109.4(3) . . . . ?
B12 B11 C1 C3 114.1(3) . . . . ?
B15 B11 C1 C3 -144.0(3) . . . . ?
Ir1 B11 C1 C3 -1.9(4) . . . . ?
B16 B11 C1 C2 -94.3(3) . . . . ?
B12 B11 C1 C2 -136.5(3) . . . . ?
B15 B11 C1 C2 -34.7(2) . . . . ?
Ir1 B11 C1 C2 107.5(3) . . . . ?
B16 B11 C1 B12 42.2(3) . . . . ?
C2 B11 C1 B12 136.5(3) . . . . ?
B15 B11 C1 B12 101.9(3) . . . . ?
Ir1 B11 C1 B12 -116.0(3) . . . . ?
B16 B11 C1 B13 7.2(4) . . . . ?
C2 B11 C1 B13 101.5(3) . . . . ?
B12 B11 C1 B13 -35.0(3) . . . . ?
B15 B11 C1 B13 66.8(4) . . . . ?
Ir1 B11 C1 B13 -151.0(3) . . . . ?
B16 B11 C1 B14 -64.0(4) . . . . ?
C2 B11 C1 B14 30.3(3) . . . . ?
B12 B11 C1 B14 -106.2(4) . . . . ?
B15 B11 C1 B14 -4.4(4) . . . . ?
Ir1 B11 C1 B14 137.8(3) . . . . ?
C3 C1 C2 B15 142.1(3) . . . . ?
B12 C1 C2 B15 0.4(4) . . . . ?
B13 C1 C2 B15 -69.1(4) . . . . ?
B14 C1 C2 B15 -108.5(3) . . . . ?
B11 C1 C2 B15 41.0(3) . . . . ?
C3 C1 C2 B19 -148.1(3) . . . . ?
B12 C1 C2 B19 70.1(4) . . . . ?
B13 C1 C2 B19 0.7(4) . . . . ?
B14 C1 C2 B19 -38.7(3) . . . . ?
B11 C1 C2 B19 110.8(3) . . . . ?
C3 C1 C2 B14 -109.4(3) . . . . ?
B12 C1 C2 B14 108.8(3) . . . . ?
B13 C1 C2 B14 39.4(3) . . . . ?
B11 C1 C2 B14 149.5(3) . . . . ?
C3 C1 C2 B11 101.1(3) . . . . ?
B12 C1 C2 B11 -40.7(3) . . . . ?
B13 C1 C2 B11 -110.1(3) . . . . ?
B14 C1 C2 B11 -149.5(3) . . . . ?
B16 B15 C2 C1 1.4(4) . . . . ?
B20 B15 C2 C1 63.9(4) . . . . ?
B19 B15 C2 C1 103.9(3) . . . . ?
B11 B15 C2 C1 -41.0(3) . . . . ?
B16 B15 C2 B19 -102.5(3) . . . . ?
B20 B15 C2 B19 -40.0(3) . . . . ?
B11 B15 C2 B19 -144.9(3) . . . . ?
B16 B15 C2 B14 -66.9(4) . . . . ?
B20 B15 C2 B14 -4.4(4) . . . . ?
B19 B15 C2 B14 35.6(3) . . . . ?
B11 B15 C2 B14 -109.3(3) . . . . ?
B16 B15 C2 B11 42.4(3) . . . . ?
B20 B15 C2 B11 104.9(3) . . . . ?
B19 B15 C2 B11 144.9(3) . . . . ?
B14 B19 C2 C1 38.7(3) . . . . ?
B18 B19 C2 C1 -2.0(4) . . . . ?
B20 B19 C2 C1 -64.8(4) . . . . ?
B15 B19 C2 C1 -104.9(3) . . . . ?
B14 B19 C2 B15 143.6(3) . . . . ?
B18 B19 C2 B15 102.8(3) . . . . ?
B20 B19 C2 B15 40.0(3) . . . . ?
B18 B19 C2 B14 -40.8(3) . . . . ?
B20 B19 C2 B14 -103.6(4) . . . . ?
B15 B19 C2 B14 -143.6(3) . . . . ?
B14 B19 C2 B11 108.4(3) . . . . ?
B18 B19 C2 B11 67.6(4) . . . . ?
B20 B19 C2 B11 4.8(4) . . . . ?
B15 B19 C2 B11 -35.2(3) . . . . ?
B18 B14 C2 C1 -97.8(3) . . . . ?
B19 B14 C2 C1 -138.6(3) . . . . ?
B13 B14 C2 C1 -35.7(3) . . . . ?
C1 B14 C2 B15 102.2(3) . . . . ?
B18 B14 C2 B15 4.5(4) . . . . ?
B19 B14 C2 B15 -36.4(3) . . . . ?
B13 B14 C2 B15 66.5(4) . . . . ?
C1 B14 C2 B19 138.6(3) . . . . ?
B18 B14 C2 B19 40.9(3) . . . . ?
B13 B14 C2 B19 102.9(3) . . . . ?
C1 B14 C2 B11 30.7(3) . . . . ?
B18 B14 C2 B11 -67.1(4) . . . . ?
B19 B14 C2 B11 -108.0(3) . . . . ?
B13 B14 C2 B11 -5.0(4) . . . . ?
B16 B11 C2 C1 95.9(3) . . . . ?
B12 B11 C2 C1 35.3(3) . . . . ?
B15 B11 C2 C1 136.9(3) . . . . ?
Ir1 B11 C2 C1 -101.7(3) . . . . ?
B16 B11 C2 B15 -41.0(3) . . . . ?
C1 B11 C2 B15 -136.9(3) . . . . ?
B12 B11 C2 B15 -101.6(3) . . . . ?
Ir1 B11 C2 B15 121.4(3) . . . . ?
B16 B11 C2 B19 -5.4(4) . . . . ?
C1 B11 C2 B19 -101.3(3) . . . . ?
B12 B11 C2 B19 -65.9(4) . . . . ?
B15 B11 C2 B19 35.6(3) . . . . ?
Ir1 B11 C2 B19 157.1(3) . . . . ?
B16 B11 C2 B14 65.5(4) . . . . ?
C1 B11 C2 B14 -30.4(3) . . . . ?
B12 B11 C2 B14 5.0(4) . . . . ?
B15 B11 C2 B14 106.5(3) . . . . ?
Ir1 B11 C2 B14 -132.0(3) . . . . ?
C2 C1 C3 S1 -66.0(4) . . . . ?
B12 C1 C3 S1 72.1(4) . . . . ?
B13 C1 C3 S1 149.6(3) . . . . ?
B14 C1 C3 S1 -136.3(3) . . . . ?
B11 C1 C3 S1 3.2(4) . . . . ?
C2 C1 C3 S2 112.5(3) . . . . ?
B12 C1 C3 S2 -109.4(3) . . . . ?
B13 C1 C3 S2 -31.8(4) . . . . ?
B14 C1 C3 S2 42.3(4) . . . . ?
B11 C1 C3 S2 -178.3(2) . . . . ?
Ir1 S1 C3 C1 -3.0(3) . . . . ?
Ir1 S1 C3 S2 178.6(2) . . . . ?
C4 S2 C3 C1 175.1(3) . . . . ?
C4 S2 C3 S1 -6.4(3) . . . . ?
B26 B22 C5 C7 -142.1(3) . . . . ?
B27 B22 C5 C7 155.5(4) . . . . ?
B23 B22 C5 C7 115.8(4) . . . . ?
B21 B22 C5 C7 -98.8(4) . . . . ?
B26 B22 C5 C6 -2.1(4) . . . . ?
B27 B22 C5 C6 -64.5(4) . . . . ?
B23 B22 C5 C6 -104.3(3) . . . . ?
B21 B22 C5 C6 41.2(3) . . . . ?
B26 B22 C5 B23 102.1(4) . . . . ?
B27 B22 C5 B23 39.8(3) . . . . ?
B21 B22 C5 B23 145.5(3) . . . . ?
B26 B22 C5 B24 66.2(4) . . . . ?
B27 B22 C5 B24 3.8(5) . . . . ?
B23 B22 C5 B24 -35.9(3) . . . . ?
B21 B22 C5 B24 109.6(3) . . . . ?
B26 B22 C5 B21 -43.3(3) . . . . ?
B27 B22 C5 B21 -105.7(4) . . . . ?
B23 B22 C5 B21 -145.5(3) . . . . ?
B27 B23 C5 C7 -150.0(4) . . . . ?
B28 B23 C5 C7 147.1(4) . . . . ?
B24 B23 C5 C7 107.1(4) . . . . ?
B22 B23 C5 C7 -109.5(4) . . . . ?
B27 B23 C5 C6 63.2(4) . . . . ?
B28 B23 C5 C6 0.3(4) . . . . ?
B24 B23 C5 C6 -39.7(3) . . . . ?
B22 B23 C5 C6 103.6(4) . . . . ?
B27 B23 C5 B22 -40.5(3) . . . . ?
B28 B23 C5 B22 -103.3(4) . . . . ?
B24 B23 C5 B22 -143.3(4) . . . . ?
B27 B23 C5 B24 102.9(4) . . . . ?
B28 B23 C5 B24 40.0(3) . . . . ?
B22 B23 C5 B24 143.3(4) . . . . ?
B27 B23 C5 B21 -6.3(4) . . . . ?
B28 B23 C5 B21 -69.2(4) . . . . ?
B24 B23 C5 B21 -109.2(4) . . . . ?
B22 B23 C5 B21 34.2(3) . . . . ?
C6 B24 C5 C7 106.4(4) . . . . ?
B28 B24 C5 C7 -156.0(3) . . . . ?
B29 B24 C5 C7 141.4(3) . . . . ?
B23 B24 C5 C7 -115.8(4) . . . . ?
B28 B24 C5 C6 97.6(4) . . . . ?
B29 B24 C5 C6 35.0(3) . . . . ?
B23 B24 C5 C6 137.8(3) . . . . ?
C6 B24 C5 B22 -101.5(4) . . . . ?
B28 B24 C5 B22 -3.9(5) . . . . ?
B29 B24 C5 B22 -66.5(4) . . . . ?
B23 B24 C5 B22 36.3(4) . . . . ?
C6 B24 C5 B23 -137.8(3) . . . . ?
B28 B24 C5 B23 -40.1(3) . . . . ?
B29 B24 C5 B23 -102.8(4) . . . . ?
C6 B24 C5 B21 -30.6(3) . . . . ?
B28 B24 C5 B21 67.0(4) . . . . ?
B29 B24 C5 B21 4.4(4) . . . . ?
B23 B24 C5 B21 107.2(4) . . . . ?
B26 B21 C5 C7 156.1(3) . . . . ?
C6 B21 C5 C7 -109.8(3) . . . . ?
B25 B21 C5 C7 -144.6(3) . . . . ?
B22 B21 C5 C7 113.9(4) . . . . ?
Ir2 B21 C5 C7 -1.2(4) . . . . ?
B26 B21 C5 C6 -94.1(3) . . . . ?
B25 B21 C5 C6 -34.8(3) . . . . ?
B22 B21 C5 C6 -136.3(3) . . . . ?
Ir2 B21 C5 C6 108.6(3) . . . . ?
B26 B21 C5 B22 42.1(3) . . . . ?
C6 B21 C5 B22 136.3(3) . . . . ?
B25 B21 C5 B22 101.5(3) . . . . ?
Ir2 B21 C5 B22 -115.1(3) . . . . ?
B26 B21 C5 B23 7.6(4) . . . . ?
C6 B21 C5 B23 101.8(3) . . . . ?
B25 B21 C5 B23 67.0(4) . . . . ?
B22 B21 C5 B23 -34.5(3) . . . . ?
Ir2 B21 C5 B23 -149.6(3) . . . . ?
B26 B21 C5 B24 -63.7(4) . . . . ?
C6 B21 C5 B24 30.4(3) . . . . ?
B25 B21 C5 B24 -4.4(4) . . . . ?
B22 B21 C5 B24 -105.9(4) . . . . ?
Ir2 B21 C5 B24 139.0(3) . . . . ?
C7 C5 C6 B25 141.6(3) . . . . ?
B22 C5 C6 B25 0.1(4) . . . . ?
B23 C5 C6 B25 -68.7(4) . . . . ?
B24 C5 C6 B25 -108.5(4) . . . . ?
B21 C5 C6 B25 41.1(3) . . . . ?
C7 C5 C6 B29 -148.1(4) . . . . ?
B22 C5 C6 B29 70.3(4) . . . . ?
B23 C5 C6 B29 1.6(5) . . . . ?
B24 C5 C6 B29 -38.2(3) . . . . ?
B21 C5 C6 B29 111.4(4) . . . . ?
C7 C5 C6 B24 -109.9(4) . . . . ?
B22 C5 C6 B24 108.6(3) . . . . ?
B23 C5 C6 B24 39.8(3) . . . . ?
B21 C5 C6 B24 149.6(3) . . . . ?
C7 C5 C6 B21 100.5(3) . . . . ?
B22 C5 C6 B21 -41.0(3) . . . . ?
B23 C5 C6 B21 -109.8(3) . . . . ?
B24 C5 C6 B21 -149.6(3) . . . . ?
B26 B25 C6 C5 2.1(4) . . . . ?
B30 B25 C6 C5 64.8(4) . . . . ?
B21 B25 C6 C5 -41.6(3) . . . . ?
B29 B25 C6 C5 104.0(4) . . . . ?
B26 B25 C6 B29 -102.0(4) . . . . ?
B30 B25 C6 B29 -39.2(4) . . . . ?
B21 B25 C6 B29 -145.6(3) . . . . ?
B26 B25 C6 B24 -66.3(4) . . . . ?
B30 B25 C6 B24 -3.6(5) . . . . ?
B21 B25 C6 B24 -110.0(3) . . . . ?
B29 B25 C6 B24 35.6(4) . . . . ?
B26 B25 C6 B21 43.6(3) . . . . ?
B30 B25 C6 B21 106.3(4) . . . . ?
B29 B25 C6 B21 145.6(3) . . . . ?
B30 B29 C6 C5 -65.1(4) . . . . ?
B24 B29 C6 C5 38.3(3) . . . . ?
B28 B29 C6 C5 -2.7(5) . . . . ?
B25 B29 C6 C5 -105.1(4) . . . . ?
B30 B29 C6 B25 40.0(4) . . . . ?
B24 B29 C6 B25 143.4(4) . . . . ?
B28 B29 C6 B25 102.4(4) . . . . ?
B30 B29 C6 B24 -103.4(4) . . . . ?
B28 B29 C6 B24 -41.1(3) . . . . ?
B25 B29 C6 B24 -143.4(4) . . . . ?
B30 B29 C6 B21 5.5(5) . . . . ?
B24 B29 C6 B21 108.9(4) . . . . ?
B28 B29 C6 B21 67.8(5) . . . . ?
B25 B29 C6 B21 -34.5(3) . . . . ?
B28 B24 C6 C5 -97.7(3) . . . . ?
B29 B24 C6 C5 -139.1(4) . . . . ?
B23 B24 C6 C5 -36.0(3) . . . . ?
C5 B24 C6 B25 102.3(4) . . . . ?
B28 B24 C6 B25 4.7(5) . . . . ?
B29 B24 C6 B25 -36.7(4) . . . . ?
B23 B24 C6 B25 66.3(4) . . . . ?
C5 B24 C6 B29 139.1(4) . . . . ?
B28 B24 C6 B29 41.4(3) . . . . ?
B23 B24 C6 B29 103.1(4) . . . . ?
C5 B24 C6 B21 31.0(3) . . . . ?
B28 B24 C6 B21 -66.7(4) . . . . ?
B29 B24 C6 B21 -108.1(4) . . . . ?
B23 B24 C6 B21 -5.0(4) . . . . ?
B26 B21 C6 C5 95.1(3) . . . . ?
B25 B21 C6 C5 136.7(3) . . . . ?
B22 B21 C6 C5 35.4(3) . . . . ?
Ir2 B21 C6 C5 -101.0(3) . . . . ?
B26 B21 C6 B25 -41.6(3) . . . . ?
C5 B21 C6 B25 -136.7(3) . . . . ?
B22 B21 C6 B25 -101.3(3) . . . . ?
Ir2 B21 C6 B25 122.3(3) . . . . ?
B26 B21 C6 B29 -6.3(4) . . . . ?
B25 B21 C6 B29 35.3(4) . . . . ?
C5 B21 C6 B29 -101.4(4) . . . . ?
B22 B21 C6 B29 -66.0(4) . . . . ?
Ir2 B21 C6 B29 157.6(3) . . . . ?
B26 B21 C6 B24 64.6(4) . . . . ?
B25 B21 C6 B24 106.2(4) . . . . ?
C5 B21 C6 B24 -30.5(3) . . . . ?
B22 B21 C6 B24 4.9(4) . . . . ?
Ir2 B21 C6 B24 -131.5(3) . . . . ?
C6 C5 C7 S3 -64.9(4) . . . . ?
B22 C5 C7 S3 73.2(4) . . . . ?
B23 C5 C7 S3 149.6(3) . . . . ?
B24 C5 C7 S3 -136.0(3) . . . . ?
B21 C5 C7 S3 4.0(4) . . . . ?
C6 C5 C7 S4 113.6(3) . . . . ?
B22 C5 C7 S4 -108.4(3) . . . . ?
B23 C5 C7 S4 -31.9(5) . . . . ?
B24 C5 C7 S4 42.5(4) . . . . ?
B21 C5 C7 S4 -177.5(2) . . . . ?
Ir2 S3 C7 C5 -4.9(3) . . . . ?
Ir2 S3 C7 S4 176.8(2) . . . . ?
C8 S4 C7 C5 174.0(3) . . . . ?
C8 S4 C7 S3 -7.6(4) . . . . ?
C13 C9 C10 C11 -4.9(4) . . . . ?
C14 C9 C10 C11 -173.3(3) . . . . ?
Ir1 C9 C10 C11 61.7(2) . . . . ?
C13 C9 C10 C15 168.2(3) . . . . ?
C14 C9 C10 C15 -0.3(6) . . . . ?
Ir1 C9 C10 C15 -125.3(4) . . . . ?
C13 C9 C10 Ir1 -66.5(2) . . . . ?
C14 C9 C10 Ir1 125.0(4) . . . . ?
C9 C10 C11 C12 5.4(4) . . . . ?
C15 C10 C11 C12 -167.7(3) . . . . ?
Ir1 C10 C11 C12 66.4(2) . . . . ?
C9 C10 C11 C16 176.2(3) . . . . ?
C15 C10 C11 C16 3.1(6) . . . . ?
Ir1 C10 C11 C16 -122.8(4) . . . . ?
C9 C10 C11 Ir1 -61.0(2) . . . . ?
C15 C10 C11 Ir1 125.9(4) . . . . ?
C10 C11 C12 C13 -3.8(4) . . . . ?
C16 C11 C12 C13 -174.8(3) . . . . ?
Ir1 C11 C12 C13 60.3(2) . . . . ?
C10 C11 C12 C17 170.9(3) . . . . ?
C16 C11 C12 C17 -0.1(6) . . . . ?
Ir1 C11 C12 C17 -125.0(3) . . . . ?
C10 C11 C12 Ir1 -64.1(2) . . . . ?
C16 C11 C12 Ir1 124.9(4) . . . . ?
C11 C12 C13 C9 0.8(4) . . . . ?
C17 C12 C13 C9 -174.0(3) . . . . ?
Ir1 C12 C13 C9 59.3(2) . . . . ?
C11 C12 C13 C18 177.7(3) . . . . ?
C17 C12 C13 C18 2.9(6) . . . . ?
Ir1 C12 C13 C18 -123.8(4) . . . . ?
C11 C12 C13 Ir1 -58.5(2) . . . . ?
C17 C12 C13 Ir1 126.8(3) . . . . ?
C10 C9 C13 C12 2.5(4) . . . . ?
C14 C9 C13 C12 171.4(3) . . . . ?
Ir1 C9 C13 C12 -62.6(2) . . . . ?
C10 C9 C13 C18 -174.4(3) . . . . ?
C14 C9 C13 C18 -5.5(6) . . . . ?
Ir1 C9 C13 C18 120.5(4) . . . . ?
C10 C9 C13 Ir1 65.1(2) . . . . ?
C14 C9 C13 Ir1 -126.0(4) . . . . ?
C23 C19 C20 C21 6.0(4) . . . . ?
C24 C19 C20 C21 -166.2(4) . . . . ?
Ir2 C19 C20 C21 66.9(3) . . . . ?
C23 C19 C20 C25 176.7(4) . . . . ?
C24 C19 C20 C25 4.6(7) . . . . ?
Ir2 C19 C20 C25 -122.3(5) . . . . ?
C23 C19 C20 Ir2 -61.0(3) . . . . ?
C24 C19 C20 Ir2 126.9(5) . . . . ?
C19 C20 C21 C22 -3.9(4) . . . . ?
C25 C20 C21 C22 -174.9(4) . . . . ?
Ir2 C20 C21 C22 60.9(3) . . . . ?
C19 C20 C21 C26 169.8(4) . . . . ?
C25 C20 C21 C26 -1.2(7) . . . . ?
Ir2 C20 C21 C26 -125.4(4) . . . . ?
C19 C20 C21 Ir2 -64.9(3) . . . . ?
C25 C20 C21 Ir2 124.2(5) . . . . ?
C20 C21 C22 C23 0.5(4) . . . . ?
C26 C21 C22 C23 -173.3(4) . . . . ?
Ir2 C21 C22 C23 59.0(2) . . . . ?
C20 C21 C22 C27 177.2(4) . . . . ?
C26 C21 C22 C27 3.4(7) . . . . ?
Ir2 C21 C22 C27 -124.3(4) . . . . ?
C20 C21 C22 Ir2 -58.5(3) . . . . ?
C26 C21 C22 Ir2 127.7(4) . . . . ?
C20 C19 C23 C22 -5.6(4) . . . . ?
C24 C19 C23 C22 166.8(4) . . . . ?
Ir2 C19 C23 C22 -66.7(2) . . . . ?
C20 C19 C23 C28 -175.8(4) . . . . ?
C24 C19 C23 C28 -3.4(7) . . . . ?
Ir2 C19 C23 C28 123.1(4) . . . . ?
C20 C19 C23 Ir2 61.0(3) . . . . ?
C24 C19 C23 Ir2 -126.5(4) . . . . ?
C21 C22 C23 C19 3.2(4) . . . . ?
C27 C22 C23 C19 -173.5(4) . . . . ?
Ir2 C22 C23 C19 65.2(3) . . . . ?
C21 C22 C23 C28 173.9(4) . . . . ?
C27 C22 C23 C28 -2.8(6) . . . . ?
Ir2 C22 C23 C28 -124.1(4) . . . . ?
C21 C22 C23 Ir2 -62.1(3) . . . . ?
C27 C22 C23 Ir2 121.2(4) . . . . ?
